data_7135490
loop_
_publ_author_name
'Song, Wei-Chao'
'Niu, Zi-Yi'
'Ding, Bo'
'Wang, Xiu-Guang'
'Yang, En-Cui'

_publ_section_title
;
 Photosalient Cd(II) complexes by visible-light-driven
 single-crystal-to-single-crystal [2+2] stereoselective cycloaddition.
;
_journal_issue 8
_journal_name_full 'Chemical communications (Cambridge, England)'
_journal_page_first 2589
_journal_page_last 2593
_journal_paper_doi 10.1039/d5cc05819h
_journal_volume 62
_journal_year 2026
_chemical_formula_moiety 'C68 H36 Cd2 F20 N8 O10 S4'
_chemical_formula_sum 'C68 H36 Cd2 F20 N8 O10 S4'
_chemical_formula_weight 1858.09
_space_group_crystal_system monoclinic
_space_group_IT_number 14
_space_group_name_Hall '-P 2ybc'
_space_group_name_H-M_alt 'P 1 21/c 1'
_atom_sites_solution_hydrogens mixed
_atom_sites_solution_primary dual
_audit_creation_date 2025-11-21
_audit_creation_method
;
Olex2 1.5
(compiled 2025.07.13 svn.rb7424aed for OlexSys, GUI svn.r7314)
;
_audit_update_record
;
2025-11-23 deposited with the CCDC.	2025-12-23 downloaded from the CCDC.
;
_cell_angle_alpha 90
_cell_angle_beta 95.148(2)
_cell_angle_gamma 90
_cell_formula_units_Z 4
_cell_length_a 8.41379(16)
_cell_length_b 36.0269(7)
_cell_length_c 23.0429(5)
_cell_measurement_reflns_used 9023
_cell_measurement_temperature 293(2)
_cell_measurement_theta_max 72.7570
_cell_measurement_theta_min 2.2370
_cell_volume 6956.7(2)
_computing_cell_refinement 'CrysAlisPro 1.171.40.84a (Rigaku OD, 2020)'
_computing_data_collection 'CrysAlisPro 1.171.40.84a (Rigaku OD, 2020)'
_computing_data_reduction 'CrysAlisPro 1.171.40.84a (Rigaku OD, 2020)'
_computing_molecular_graphics 'Olex2 1.5 (Dolomanov et al., 2009)'
_computing_publication_material 'Olex2 1.5 (Dolomanov et al., 2009)'
_computing_structure_refinement 'SHELXL 2018/3 (Sheldrick, 2015)'
_computing_structure_solution 'SHELXT 2014/4 (Sheldrick, 2014)'
_diffrn_ambient_temperature 293(2)
_diffrn_detector 'CCD plate'
_diffrn_detector_area_resol_mean 5.2740
_diffrn_detector_type AtlasS2
_diffrn_measured_fraction_theta_full 0.995
_diffrn_measured_fraction_theta_max 0.995
_diffrn_measurement_details
;
List of Runs (angles in degrees, time in seconds):

  # Type    Start    End  Width  t~exp~   \w     \q     \k     \f   Frames
#--------------------------------------------------------------------------
  1  \w    -66.00 -22.00   1.00    4.43    --  -41.42 125.00-150.00   44
  2  \w    -88.00 -19.00   1.00    4.43    --  -41.42 -38.00   0.00   69
  3  \w    -83.00 -23.00   1.00    4.43    --  -41.42 -38.00 -60.00   60
  4  \w     38.00  74.00   1.00    4.43    --   41.42-125.00-180.00   36
  5  \w    110.00 177.00   1.00   15.73    --  105.20  77.00   0.00   67
  6  \w     53.00  79.00   1.00   15.73    --  105.20 -94.00 150.00   26
  7  \w    124.00 151.00   1.00   15.73    --  105.20  77.00-180.00   27
  8  \w     35.00 116.00   1.00   15.73    --  105.20 -45.00  60.00   81
  9  \w     23.00 105.00   1.00   15.73    --  105.20 -94.00  90.00   82
 10  \w     37.00  95.00   1.00   15.73    --  105.20-125.00-120.00   58
 11  \w    105.00 166.00   1.00   15.73    --  105.20  77.00  90.00   61
 12  \w    106.00 162.00   1.00   15.73    --  105.20  77.00 150.00   56
;
_diffrn_measurement_device 'four-circle diffractometer'
_diffrn_measurement_device_type 'SuperNova, Dual, Cu at home/near, AtlasS2'
_diffrn_measurement_method '\w scans'
_diffrn_orient_matrix_type 'CrysAlisPro convention (1999,Acta A55,543-557)'
_diffrn_orient_matrix_UB_11 0.0568966000
_diffrn_orient_matrix_UB_12 -0.0298808000
_diffrn_orient_matrix_UB_13 0.0449807000
_diffrn_orient_matrix_UB_21 0.0220543000
_diffrn_orient_matrix_UB_22 0.0299822000
_diffrn_orient_matrix_UB_23 0.0477196000
_diffrn_orient_matrix_UB_31 -0.1734128000
_diffrn_orient_matrix_UB_32 -0.0060151000
_diffrn_orient_matrix_UB_33 0.0144093000
_diffrn_radiation_monochromator mirror
_diffrn_radiation_probe x-ray
_diffrn_radiation_type 'Cu K\a'
_diffrn_radiation_wavelength 1.54184
_diffrn_reflns_av_R_equivalents 0.0403
_diffrn_reflns_av_unetI/netI 0.0546
_diffrn_reflns_Laue_measured_fraction_full 0.995
_diffrn_reflns_Laue_measured_fraction_max 0.995
_diffrn_reflns_limit_h_max 7
_diffrn_reflns_limit_h_min -9
_diffrn_reflns_limit_k_max 38
_diffrn_reflns_limit_k_min -43
_diffrn_reflns_limit_l_max 27
_diffrn_reflns_limit_l_min -27
_diffrn_reflns_number 26812
_diffrn_reflns_point_group_measured_fraction_full 0.995
_diffrn_reflns_point_group_measured_fraction_max 0.995
_diffrn_reflns_theta_full 67.078
_diffrn_reflns_theta_max 67.078
_diffrn_reflns_theta_min 2.283
_diffrn_source 'micro-focus sealed X-ray tube'
_diffrn_source_type 'SuperNova (Cu) X-ray Source'
_exptl_absorpt_coefficient_mu 7.095
_exptl_absorpt_correction_T_max 1.00000
_exptl_absorpt_correction_T_min 0.07246
_exptl_absorpt_correction_type multi-scan
_exptl_absorpt_process_details
;
CrysAlisPro 1.171.40.84a (Rigaku Oxford Diffraction, 2020)
Empirical absorption correction using spherical harmonics,
implemented in SCALE3 ABSPACK scaling algorithm.
;
_exptl_crystal_colour yellow
_exptl_crystal_colour_primary yellow
_exptl_crystal_density_diffrn 1.774
_exptl_crystal_description block
_exptl_crystal_F_000 3680
_exptl_crystal_size_max 0.2
_exptl_crystal_size_mid 0.13
_exptl_crystal_size_min 0.12
_refine_diff_density_max 0.957
_refine_diff_density_min -0.832
_refine_diff_density_rms 0.091
_refine_ls_extinction_method none
_refine_ls_goodness_of_fit_ref 1.044
_refine_ls_hydrogen_treatment constr
_refine_ls_matrix_type full
_refine_ls_number_parameters 1067
_refine_ls_number_reflns 12337
_refine_ls_number_restraints 431
_refine_ls_restrained_S_all 1.035
_refine_ls_R_factor_all 0.0659
_refine_ls_R_factor_gt 0.0470
_refine_ls_shift/su_max 0.003
_refine_ls_shift/su_mean 0.000
_refine_ls_structure_factor_coef Fsqd
_refine_ls_weighting_details 'w=1/[\s^2^(Fo^2^)+(0.0417P)^2^+11.2800P] where P=(Fo^2^+2Fc^2^)/3'
_refine_ls_weighting_scheme calc
_refine_ls_wR_factor_gt 0.1017
_refine_ls_wR_factor_ref 0.1101
_reflns_Friedel_coverage 0.000
_reflns_number_gt 9611
_reflns_number_total 12337
_reflns_threshold_expression 'I > 2\s(I)'
_cod_data_source_file d5cc05819h9.cif
_cod_data_source_block 3
_cod_database_code 7135490
_shelx_shelxl_version_number 2018/3
_shelx_space_group_comment
;
The symmetry employed for this shelxl refinement is uniquely defined
by the following loop, which should always be used as a source of
symmetry information in preference to the above space-group names.
They are only intended as comments.
;
_shelx_estimated_absorpt_t_max 0.483
_shelx_estimated_absorpt_t_min 0.331
_olex2_refinement_description
;
1. Fixed Uiso
 At 1.2 times of:
  All C(H) groups, All C(H,H) groups
 At 1.5 times of:
  All O(H,H) groups
2. Restrained distances
 S2-C17
 1.73 with sigma of 0.01
 C5A-C2A = C5-C2
 1.45 with sigma of 0.1
 S1-C10 = S3-C30 = S4-C40
 1.67 with sigma of 0.01
 S2-C20
 1.67 with sigma of 0.01
 S1A-C7A
 1.73 with sigma of 0.01
 S1A-C10A
 1.67 with sigma of 0.01
 C20-C19 = C18-C17
 1.36 with sigma of 0.01
 C19-C18
 1.4 with sigma of 0.01
 C8A-C7A = C9A-C10A
 1.36 with sigma of 0.01
 C9A-C8A
 1.4 with sigma of 0.01
 C27A-C26 = C27-C26
 1.43 with sigma of 0.01
 S4-C37 = S1-C7 = S3-C27
 1.73 with sigma of 0.01
 C9-C10 = C8-C7 = C38-C37 = C40-C39 = C30-C29 = C28-C27
 1.36 with sigma of 0.01
 S3A-C27A
 1.73 with sigma of 0.01
 C29-C28 = C39-C38 = C9-C8
 1.4 with sigma of 0.01
 S3A-C30A
 1.67 with sigma of 0.01
 C7A-C6A = C7-C6 = C37-C36 = C17-C16 = C27-C26
 1.43 with sigma of 0.01
 C28A-C27A = C30A-C29A
 1.36 with sigma of 0.01
 C29A-C28A
 1.4 with sigma of 0.01
 S3A-C28A
 2.55 with sigma of 0.001
 S3A-C29A
 2.54 with sigma of 0.001
 C17A-C16 = C17-C16
 1.43 with sigma of 0.01
 S2A-C17A
 1.73 with sigma of 0.01
 S2A-C20A
 1.67 with sigma of 0.01
 C20A-C19A = C18A-C17A
 1.36 with sigma of 0.01
 C19A-C18A
 1.4 with sigma of 0.01
 S4A-C40A
 1.67 with sigma of 0.01
 C39A-S4A
 2.54 with sigma of 0.01
 S4A-C37A
 1.73 with sigma of 0.01
 C40A-C39A = C38A-C37A
 1.36 with sigma of 0.01
 C39A-C38A
 1.4 with sigma of 0.01
 C37A-C36 = C37-C36
 1.43 with sigma of 0.01
 S4A-C38A
 2.55 with sigma of 0.01
 N2A-C5A
 2.47 with sigma of 0.01
 C5A-C1A
 2.47 with sigma of 0.01
 C1-C5
 2.47 with sigma of 0.01
 C5-N2
 2.47 with sigma of 0.01
3. Restrained planarity
 S3A, C27A, C28A, C29A, C30A
 with sigma of 0.001
 S4A, C37A, C38A, C39A, C40A
 with sigma of 0.001
4. Uiso/Uaniso restraints and constraints
S1 \\sim C7 \\sim C8 \\sim C9 \\sim C10 \\sim S1A \\sim C7A \\sim C8A \\sim C9A
\\sim C10A: within 2A with sigma of 0.001 and sigma for terminal atoms of 0.002
within 2A
S3 \\sim C27 \\sim C28 \\sim C29 \\sim C30 \\sim S3A \\sim C27A \\sim C28A
\\sim C29A \\sim C30A: within 2A with sigma of 0.001 and sigma for terminal
atoms of 0.002 within 2A
S4 \\sim C37 \\sim C38 \\sim C39 \\sim C40: within 2A with sigma of 0.005 and
sigma for terminal atoms of 0.002 within 2A
C2A \\sim N2A \\sim C3A \\sim C4A \\sim N1A \\sim C1A: within 2A with sigma of
0.01 and sigma for terminal atoms of 0.02 within 2A
Uanis(C3) \\sim Ueq: with sigma of 0.005 and sigma for terminal atoms of 0.01
Uanis(C2) = Uanis(C2A)
Uanis(C1) = Uanis(C1A)
Uanis(N1) = Uanis(N1A)
Uanis(C4A) = Uanis(C4)
Uanis(C3A) = Uanis(C3)
Uanis(N2A) = Uanis(N2)
Uanis(C5A) = Uanis(C5)
Uanis(C6) = Uanis(C6A)
Uanis(S1) = Uanis(C8A)
Uanis(C7) = Uanis(C7A)
Uanis(C10) = Uanis(C9A)
Uanis(C9) = Uanis(C10A)
Uanis(C8) = Uanis(S1A)
Uanis(C30) = Uanis(C29A)
Uanis(C29) = Uanis(C30A)
Uanis(C28) = Uanis(S3A)
Uanis(S3) = Uanis(C28A)
Uanis(C27) = Uanis(C27A)
Uanis(S2) = Uanis(C18A)
Uanis(C20) = Uanis(C19A)
Uanis(C19) = Uanis(C20A)
Uanis(C18) = Uanis(S2A)
Uanis(C17) = Uanis(C17A)
Uanis(C40) = Uanis(C39A)
Uanis(C39) = Uanis(C40A)
Uanis(C28) = Uanis(C28A)
Uanis(S3A) = Uanis(S3)
Uanis(C37) = Uanis(C37A)
Uanis(S4) = Uanis(C38A)
Uanis(C38) = Uanis(S4A)
5. Others
 Sof(S1A)=Sof(C5A)=Sof(H5A)=Sof(C6A)=Sof(H6A)=Sof(C7A)=Sof(C8A)=Sof(H8A)=
 Sof(C9A)=Sof(H9Aa)=Sof(C10A)=Sof(H10c)=Sof(C2A)=Sof(C1A)=Sof(H1A)=Sof(N1A)=
 Sof(C4A)=Sof(H4A)=Sof(C3A)=Sof(H3A)=Sof(N2A)=1-FVAR(1)
 Sof(C2)=Sof(C1)=Sof(H1)=Sof(N1)=Sof(C4)=Sof(H4)=Sof(C3)=Sof(H3)=Sof(N2)=
 Sof(S1)=Sof(C5)=Sof(H5)=Sof(C6)=Sof(H6)=Sof(C7)=Sof(C8)=Sof(H8)=Sof(C9)=
 Sof(H9)=Sof(C10)=Sof(H10)=FVAR(1)
 Sof(H26a)=Sof(S3A)=Sof(C27A)=Sof(C28A)=Sof(H28A)=Sof(C29A)=Sof(H29A)=
 Sof(C30A)=Sof(H30A)=1-FVAR(2)
 Sof(H26)=Sof(S3)=Sof(C27)=Sof(C28)=Sof(H28)=Sof(C29)=Sof(H29)=Sof(C30)=
 Sof(H30)=FVAR(2)
 Sof(H16a)=Sof(S2A)=Sof(C17A)=Sof(C18A)=Sof(H18A)=Sof(C19A)=Sof(H19A)=
 Sof(C20A)=Sof(H20A)=1-FVAR(3)
 Sof(H16)=Sof(S2)=Sof(C17)=Sof(C18)=Sof(H18)=Sof(C19)=Sof(H19)=Sof(C20)=
 Sof(H20)=FVAR(3)
 Sof(H36a)=Sof(S4A)=Sof(C37A)=Sof(C38A)=Sof(H38A)=Sof(C39A)=Sof(H39A)=
 Sof(C40A)=Sof(H40A)=1-FVAR(4)
 Sof(H36)=Sof(S4)=Sof(C37)=Sof(C38)=Sof(H38)=Sof(C39)=Sof(H39)=Sof(C40)=
 Sof(H40)=FVAR(4)
6.a Riding coordinates:
 O9(H9a,H9b), O10(H10a,H10b)
6.b Aromatic/amide H refined with riding coordinates:
 C1(H1), C4(H4), C3(H3), C12(H12), C13(H13), C14(H14), C15(H15), C16(H16),
 C16(H16a), C22(H22), C23(H23), C24(H24), C25(H25), C26(H26), C26(H26a),
 C32(H32), C33(H33), C34(H34), C35(H35), C36(H36), C36(H36a), C5(H5), C6(H6),
 C8(H8), C9(H9), C10(H10), C18(H18), C19(H19), C20(H20), C28(H28), C29(H29),
 C30(H30), C38(H38), C39(H39), C40(H40), C5A(H5A), C6A(H6A), C8A(H8A),
 C9A(H9Aa), C10A(H10c), C18A(H18A), C19A(H19A), C20A(H20A), C28A(H28A),
 C29A(H29A), C30A(H30A), C38A(H38A), C39A(H39A), C40A(H40A), C1A(H1A), C4A(H4A),
  C3A(H3A)
6.c Fitted hexagon refined as free rotating group:
 C2(C1,N1,C4,C3,N2), C2A(C1A,N1A,C4A,C3A,N2A)
;
_olex2_submission_special_instructions 'No special instructions were received'
_oxdiff_exptl_absorpt_empirical_details
;
Empirical correction (ABSPACK) includes:
- Absorption correction using spherical harmonics
- Frame scaling
;
_oxdiff_exptl_absorpt_empirical_full_max 8.649
_oxdiff_exptl_absorpt_empirical_full_min 0.635

loop_
_space_group_symop_operation_xyz
'x, y, z'
'-x, y+1/2, -z+1/2'
'-x, -y, -z'
'x, -y-1/2, z-1/2'

loop_
_atom_site_label
_atom_site_type_symbol
_atom_site_fract_x
_atom_site_fract_y
_atom_site_fract_z
_atom_site_U_iso_or_equiv
_atom_site_adp_type
_atom_site_occupancy
_atom_site_site_symmetry_order
_atom_site_calc_flag
_atom_site_refinement_flags_posn
_atom_site_refinement_flags_adp
_atom_site_refinement_flags_occupancy
_atom_site_disorder_assembly
_atom_site_disorder_group
Cd1 Cd 0.35979(4) 0.20692(2) 0.46618(2) 0.02154(9) Uani 1 1 d . . . . .
Cd2 Cd -0.14142(3) 0.29853(2) 0.46963(2) 0.01979(8) Uani 1 1 d . . . . .
F1 F 0.1854(4) 0.10563(8) 0.28858(13) 0.0418(8) Uani 1 1 d . . . . .
F2 F 0.2839(4) 0.04132(9) 0.24357(13) 0.0472(8) Uani 1 1 d . . . . .
F3 F 0.4708(4) -0.00573(8) 0.31012(14) 0.0426(8) Uani 1 1 d . . . . .
F4 F 0.5620(4) 0.01125(8) 0.42345(15) 0.0467(8) Uani 1 1 d . . . . .
F5 F 0.4675(4) 0.07547(8) 0.46875(13) 0.0408(8) Uani 1 1 d . . . . .
F6 F 0.6427(3) 0.22150(8) 0.30285(13) 0.0345(7) Uani 1 1 d . . . . .
F7 F 0.6218(4) 0.15971(10) 0.23679(16) 0.0562(10) Uani 1 1 d . . . . .
F8 F 0.6880(5) 0.09210(9) 0.28686(19) 0.0639(12) Uani 1 1 d . . . . .
F9 F 0.7764(4) 0.08720(8) 0.40305(19) 0.0533(10) Uani 1 1 d . . . . .
F10 F 0.7860(3) 0.14852(8) 0.46987(15) 0.0390(7) Uani 1 1 d . . . . .
F11 F 0.2372(4) 0.28248(8) 0.63203(13) 0.0360(7) Uani 1 1 d . . . . .
F12 F 0.2769(5) 0.34260(10) 0.70110(15) 0.0555(9) Uani 1 1 d . . . . .
F13 F 0.3321(4) 0.41027(9) 0.65379(17) 0.0562(10) Uani 1 1 d . . . . .
F14 F 0.3326(4) 0.41750(7) 0.53668(16) 0.0449(8) Uani 1 1 d . . . . .
F15 F 0.2832(3) 0.35797(7) 0.46730(13) 0.0331(6) Uani 1 1 d . . . . .
F16 F -0.1952(4) 0.38343(9) 0.66351(13) 0.0425(8) Uani 1 1 d . . . . .
F17 F -0.0649(4) 0.44163(9) 0.72343(13) 0.0430(8) Uani 1 1 d . . . . .
F18 F 0.0837(3) 0.49618(8) 0.66687(13) 0.0349(7) Uani 1 1 d . . . . .
F19 F 0.1087(4) 0.49079(8) 0.55107(13) 0.0360(7) Uani 1 1 d . . . . .
F20 F -0.0234(3) 0.43275(7) 0.49022(12) 0.0332(6) Uani 1 1 d . . . . .
O1 O 0.1241(4) 0.13509(9) 0.40227(17) 0.0333(8) Uani 1 1 d . . . . .
O2 O 0.3808(4) 0.14999(8) 0.42571(16) 0.0280(7) Uani 1 1 d . . . . .
O3 O 0.6191(4) 0.22592(8) 0.46070(15) 0.0267(7) Uani 1 1 d . . . . .
O4 O 0.8352(3) 0.24346(8) 0.41837(14) 0.0230(7) Uani 1 1 d . . . . .
O5 O 0.1218(3) 0.28048(8) 0.47492(14) 0.0245(7) Uani 1 1 d . . . . .
O6 O 0.3595(3) 0.26232(8) 0.51477(15) 0.0235(7) Uani 1 1 d . . . . .
O7 O -0.0922(4) 0.35433(8) 0.51565(14) 0.0245(7) Uani 1 1 d . . . . .
O8 O -0.3336(4) 0.36876(9) 0.54265(16) 0.0301(8) Uani 1 1 d . . . . .
O9 O 0.0913(4) 0.19678(8) 0.46049(14) 0.0247(7) Uani 1 1 d . . . . .
H9A H 0.041313 0.214837 0.444364 0.037 Uiso 1 1 d R U . . .
H9B H 0.092873 0.179217 0.436094 0.037 Uiso 1 1 d R U . . .
O10 O -0.4047(3) 0.31024(8) 0.47718(14) 0.0237(7) Uani 1 1 d . . . . .
H10A H -0.458369 0.293457 0.491668 0.036 Uiso 1 1 d R U . . .
H10B H -0.395209 0.328488 0.500170 0.036 Uiso 1 1 d R U . . .
N3 N 0.3126(4) 0.23536(11) 0.37268(17) 0.0254(9) Uani 1 1 d . . . . .
N4 N 0.2621(6) 0.27178(12) 0.2652(2) 0.0397(11) Uani 1 1 d . . . . .
N5 N -0.1025(4) 0.32716(10) 0.38213(16) 0.0215(8) Uani 1 1 d . . . . .
N6 N -0.0268(5) 0.35923(13) 0.27800(19) 0.0370(10) Uani 1 1 d . . . . .
N7 N -0.1410(4) 0.27079(11) 0.56293(17) 0.0251(8) Uani 1 1 d . . . . .
N8 N -0.1050(6) 0.23873(12) 0.67376(19) 0.0370(10) Uani 1 1 d . . . . .
C2 C 0.6114(8) 0.13317(15) 0.6019(3) 0.0285(18) Uani 0.643(3) 1 d DG . P A 1
C1 C 0.5193(11) 0.1479(2) 0.5543(3) 0.0270(17) Uani 0.643(3) 1 d DG . P A 1
H1 H 0.504187 0.134440 0.519826 0.032 Uiso 0.643(3) 1 calc R U P A 1
N1 N 0.4498(13) 0.1827(3) 0.5583(4) 0.0259(10) Uani 0.643(3) 1 d G . P A 1
C4 C 0.4724(11) 0.20278(19) 0.6099(4) 0.0272(15) Uani 0.643(3) 1 d G . P A 1
H4 H 0.425860 0.226064 0.612539 0.033 Uiso 0.643(3) 1 calc R U P A 1
C3 C 0.5644(7) 0.18807(16) 0.6575(3) 0.0273(17) Uani 0.643(3) 1 d G U P A 1
H3 H 0.579534 0.201509 0.692003 0.033 Uiso 0.643(3) 1 calc R U P A 1
N2 N 0.6339(8) 0.15326(15) 0.6535(2) 0.0327(17) Uani 0.643(3) 1 d DG . P A 1
C11 C 0.3402(6) 0.28822(13) 0.3114(2) 0.0278(10) Uani 1 1 d . . . . .
C12 C 0.3651(5) 0.26949(12) 0.3644(2) 0.0240(10) Uani 1 1 d . . . . .
H12 H 0.421300 0.281544 0.395486 0.029 Uiso 1 1 calc R U . . .
C13 C 0.2089(7) 0.23740(16) 0.2738(2) 0.0426(14) Uani 1 1 d . . . . .
H13 H 0.153117 0.225277 0.242692 0.051 Uiso 1 1 calc R U . . .
C14 C 0.2322(6) 0.21910(14) 0.3260(2) 0.0326(12) Uani 1 1 d . . . . .
H14 H 0.192271 0.195195 0.329279 0.039 Uiso 1 1 calc R U . . .
C15 C 0.4026(6) 0.32574(13) 0.3028(2) 0.0280(10) Uani 1 1 d . . . . .
H15 H 0.392965 0.335404 0.265252 0.034 Uiso 1 1 calc R U . . .
C16 C 0.4728(5) 0.34704(11) 0.3457(2) 0.0250(10) Uani 1 1 d D . . . .
H16 H 0.470766 0.337987 0.383461 0.030 Uiso 0.835(5) 1 calc R U P B 1
H16A H 0.494411 0.335944 0.382034 0.030 Uiso 0.165(5) 1 calc R U P B 2
C21 C 0.0152(5) 0.37556(13) 0.3296(2) 0.0281(11) Uani 1 1 d . . . . .
C22 C -0.0272(5) 0.35981(12) 0.3813(2) 0.0230(10) Uani 1 1 d . . . . .
H22 H -0.002434 0.372373 0.416227 0.028 Uiso 1 1 calc R U . . .
C23 C -0.1064(6) 0.32710(16) 0.2797(2) 0.0370(12) Uani 1 1 d . . . . .
H23 H -0.139641 0.315374 0.244709 0.044 Uiso 1 1 calc R U . . .
C24 C -0.1410(6) 0.31080(13) 0.3308(2) 0.0273(10) Uani 1 1 d . . . . .
H24 H -0.192164 0.287897 0.329743 0.033 Uiso 1 1 calc R U . . .
C25 C 0.1054(6) 0.40987(14) 0.3267(2) 0.0321(11) Uani 1 1 d . . . . .
H25 H 0.120174 0.419007 0.289832 0.039 Uiso 1 1 calc R U . . .
C26 C 0.1682(6) 0.42921(12) 0.3718(2) 0.0309(11) Uani 1 1 d D . . . .
H26 H 0.152937 0.419950 0.408519 0.037 Uiso 0.773(4) 1 calc R U P C 1
H26A H 0.151417 0.421208 0.409090 0.037 Uiso 0.227(4) 1 calc R U P C 2
C31 C -0.0524(6) 0.22155(14) 0.6270(2) 0.0301(11) Uani 1 1 d . . . . .
C32 C -0.0713(6) 0.23810(13) 0.5726(2) 0.0272(10) Uani 1 1 d . . . . .
H32 H -0.033142 0.225668 0.541355 0.033 Uiso 1 1 calc R U . . .
C33 C -0.1779(7) 0.27122(15) 0.6631(2) 0.0386(13) Uani 1 1 d . . . . .
H33 H -0.218472 0.283552 0.694022 0.046 Uiso 1 1 calc R U . . .
C34 C -0.1965(6) 0.28747(14) 0.6089(2) 0.0296(11) Uani 1 1 d . . . . .
H34 H -0.247953 0.310252 0.604197 0.036 Uiso 1 1 calc R U . . .
C35 C 0.0302(6) 0.18598(13) 0.6371(2) 0.0326(12) Uani 1 1 d . . . . .
H35 H 0.071601 0.180217 0.674784 0.039 Uiso 1 1 calc R U . . .
C36 C 0.0489(6) 0.16143(12) 0.5947(2) 0.0324(11) Uani 1 1 d D . . . .
H36 H 0.001535 0.167515 0.557958 0.039 Uiso 0.836(5) 1 calc R U P D 1
H36A H 0.014303 0.167824 0.556592 0.039 Uiso 0.164(5) 1 calc R U P D 2
C41 C 0.2695(5) 0.12910(12) 0.4049(2) 0.0249(10) Uani 1 1 d . . . . .
C42 C 0.3224(5) 0.09246(12) 0.3800(2) 0.0233(10) Uani 1 1 d . . . . .
C43 C 0.2776(6) 0.08273(13) 0.3230(2) 0.0275(10) Uani 1 1 d . . . . .
C44 C 0.3269(6) 0.04998(14) 0.2992(2) 0.0301(11) Uani 1 1 d . . . . .
C45 C 0.4223(6) 0.02602(13) 0.3331(2) 0.0310(11) Uani 1 1 d . . . . .
C46 C 0.4684(6) 0.03481(13) 0.3902(2) 0.0297(11) Uani 1 1 d . . . . .
C47 C 0.4196(6) 0.06777(13) 0.4128(2) 0.0280(11) Uani 1 1 d . . . . .
C48 C 0.7219(5) 0.22159(12) 0.4256(2) 0.0207(9) Uani 1 1 d . . . . .
C49 C 0.7142(5) 0.18659(12) 0.3884(2) 0.0233(10) Uani 1 1 d . . . . .
C50 C 0.6745(5) 0.18850(13) 0.3289(2) 0.0278(11) Uani 1 1 d . . . . .
C51 C 0.6648(6) 0.15696(16) 0.2945(3) 0.0397(14) Uani 1 1 d . . . . .
C52 C 0.6987(6) 0.12275(14) 0.3198(3) 0.0413(15) Uani 1 1 d . . . . .
C53 C 0.7416(6) 0.12028(13) 0.3786(3) 0.0382(14) Uani 1 1 d . . . . .
C54 C 0.7467(5) 0.15188(13) 0.4126(2) 0.0296(11) Uani 1 1 d . . . . .
C55 C 0.2418(5) 0.28434(12) 0.5092(2) 0.0196(9) Uani 1 1 d . . . . .
C56 C 0.2595(5) 0.31862(12) 0.5479(2) 0.0213(9) Uani 1 1 d . . . . .
C57 C 0.2594(6) 0.31584(13) 0.6074(2) 0.0292(11) Uani 1 1 d . . . . .
C58 C 0.2823(6) 0.34636(15) 0.6435(2) 0.0359(12) Uani 1 1 d . . . . .
C59 C 0.3077(6) 0.38052(14) 0.6195(3) 0.0376(13) Uani 1 1 d . . . . .
C60 C 0.3079(6) 0.38421(13) 0.5605(3) 0.0341(12) Uani 1 1 d . . . . .
C61 C 0.2832(5) 0.35328(12) 0.5250(2) 0.0260(10) Uani 1 1 d . . . . .
C62 C -0.1881(5) 0.37376(11) 0.5412(2) 0.0221(10) Uani 1 1 d . . . . .
C63 C -0.1148(5) 0.40670(12) 0.5750(2) 0.0216(9) Uani 1 1 d . . . . .
C64 C -0.1229(6) 0.40984(13) 0.6344(2) 0.0270(10) Uani 1 1 d . . . . .
C65 C -0.0552(6) 0.43953(14) 0.6661(2) 0.0299(11) Uani 1 1 d . . . . .
C66 C 0.0211(6) 0.46693(13) 0.6373(2) 0.0274(11) Uani 1 1 d . . . . .
C67 C 0.0319(5) 0.46431(12) 0.5786(2) 0.0252(10) Uani 1 1 d . . . . .
C68 C -0.0350(5) 0.43430(12) 0.5478(2) 0.0250(10) Uani 1 1 d . . . . .
S1 S 0.8534(4) 0.02249(7) 0.56813(15) 0.0413(3) Uani 0.643(3) 1 d D U P A 1
S2 S 0.5714(2) 0.40391(5) 0.27388(8) 0.0341(5) Uani 0.835(5) 1 d D . P B 1
S3 S 0.3040(2) 0.48405(5) 0.30602(9) 0.0411(2) Uani 0.773(4) 1 d D U P C 1
S4 S 0.23797(19) 0.11217(4) 0.66333(8) 0.0352(5) Uani 0.836(5) 1 d D U P D 1
C5 C 0.6906(9) 0.0975(2) 0.5982(4) 0.0316(17) Uani 0.643(3) 1 d D . P A 1
H5 H 0.671137 0.084588 0.563425 0.038 Uiso 0.643(3) 1 calc R U P A 1
C6 C 0.7900(9) 0.08121(19) 0.6403(4) 0.0316(15) Uani 0.643(3) 1 d D . P A 1
H6 H 0.810362 0.093958 0.675227 0.038 Uiso 0.643(3) 1 calc R U P A 1
C7 C 0.8673(10) 0.0455(2) 0.6352(3) 0.0410(3) Uani 0.643(3) 1 d D U P A 1
C8 C 0.9608(11) 0.0256(2) 0.6800(4) 0.0410(3) Uani 0.643(3) 1 d D U P A 1
H8 H 0.980790 0.032751 0.718774 0.049 Uiso 0.643(3) 1 calc R U P A 1
C9 C 1.0172(12) -0.0072(3) 0.6544(4) 0.0411(3) Uani 0.643(3) 1 d D U P A 1
H9 H 1.083130 -0.023984 0.675634 0.049 Uiso 0.643(3) 1 calc R U P A 1
C10 C 0.9696(12) -0.0125(3) 0.5971(4) 0.0412(3) Uani 0.643(3) 1 d D U P A 1
H10 H 0.997650 -0.033195 0.576051 0.049 Uiso 0.643(3) 1 calc R U P A 1
C17 C 0.5508(7) 0.38224(13) 0.3399(2) 0.0221(17) Uani 0.835(5) 1 d D . P B 1
C18 C 0.6103(19) 0.4051(3) 0.3840(4) 0.025(2) Uani 0.835(5) 1 d D . P B 1
H18 H 0.600106 0.399727 0.422995 0.030 Uiso 0.835(5) 1 calc R U P B 1
C19 C 0.6881(9) 0.4374(2) 0.3667(4) 0.0288(19) Uani 0.835(5) 1 d D . P B 1
H19 H 0.744473 0.453973 0.391755 0.035 Uiso 0.835(5) 1 calc R U P B 1
C20 C 0.6681(10) 0.44064(16) 0.3076(4) 0.0324(18) Uani 0.835(5) 1 d D . P B 1
H20 H 0.703873 0.460962 0.287597 0.039 Uiso 0.835(5) 1 calc R U P B 1
C27 C 0.2577(9) 0.46305(17) 0.3699(3) 0.0409(3) Uani 0.773(4) 1 d D U P C 1
C28 C 0.3267(10) 0.4830(2) 0.4122(4) 0.0411(2) Uani 0.773(4) 1 d D U P C 1
H28 H 0.321620 0.475272 0.450437 0.049 Uiso 0.773(4) 1 calc R U P C 1
C29 C 0.4078(9) 0.51576(19) 0.4014(3) 0.0411(3) Uani 0.773(4) 1 d D U P C 1
H29 H 0.454968 0.532027 0.429196 0.049 Uiso 0.773(4) 1 calc R U P C 1
C30 C 0.4048(9) 0.51929(18) 0.3428(3) 0.0411(3) Uani 0.773(4) 1 d D U P C 1
H30 H 0.452561 0.538834 0.324519 0.049 Uiso 0.773(4) 1 calc R U P C 1
C37 C 0.1336(7) 0.12667(14) 0.5993(3) 0.0334(11) Uani 0.836(5) 1 d D U P D 1
C38 C 0.1411(11) 0.1006(2) 0.5563(4) 0.0392(14) Uani 0.836(5) 1 d D U P D 1
H38 H 0.088088 0.102939 0.519267 0.047 Uiso 0.836(5) 1 calc R U P D 1
C39 C 0.2378(8) 0.06981(18) 0.5741(3) 0.0393(13) Uani 0.836(5) 1 d D U P D 1
H39 H 0.257698 0.049955 0.549970 0.047 Uiso 0.836(5) 1 calc R U P D 1
C40 C 0.2983(8) 0.07272(16) 0.6307(3) 0.0394(13) Uani 0.836(5) 1 d D U P D 1
H40 H 0.365251 0.055112 0.649509 0.047 Uiso 0.836(5) 1 calc R U P D 1
S1A S 0.9232(5) 0.03353(12) 0.6697(2) 0.0410(3) Uani 0.357(3) 1 d D U P A 2
S2A S 0.609(3) 0.4058(5) 0.4030(6) 0.025(2) Uani 0.165(5) 1 d D . P B 2
S3A S 0.3342(8) 0.48392(19) 0.4289(3) 0.0411(2) Uani 0.227(4) 1 d D U P C 2
S4A S 0.1649(11) 0.0999(3) 0.5459(5) 0.0392(14) Uani 0.164(5) 1 d D . P D 2
C5A C 0.7216(16) 0.1065(3) 0.6287(6) 0.0316(17) Uani 0.357(3) 1 d D . P A 2
H5A H 0.777828 0.104312 0.665135 0.038 Uiso 0.357(3) 1 calc R U P A 2
C6A C 0.7324(17) 0.0787(4) 0.5938(7) 0.0316(15) Uani 0.357(3) 1 d D . P A 2
H6A H 0.672281 0.080513 0.558023 0.038 Uiso 0.357(3) 1 calc R U P A 2
C7A C 0.8247(17) 0.0453(4) 0.6030(5) 0.0410(3) Uani 0.357(3) 1 d D U P A 2
C8A C 0.834(3) 0.0173(5) 0.5636(9) 0.0413(3) Uani 0.357(3) 1 d D U P A 2
H8A H 0.778177 0.017062 0.526920 0.050 Uiso 0.357(3) 1 calc R U P A 2
C9A C 0.937(2) -0.0111(5) 0.5851(7) 0.0412(3) Uani 0.357(3) 1 d D U P A 2
H9AA H 0.969446 -0.030557 0.562316 0.049 Uiso 0.357(3) 1 calc R U P A 2
C10A C 0.986(2) -0.0070(4) 0.6425(7) 0.0411(3) Uani 0.357(3) 1 d D U P A 2
H10C H 1.046255 -0.024552 0.664341 0.049 Uiso 0.357(3) 1 calc R U P A 2
C17A C 0.517(5) 0.3852(5) 0.3408(10) 0.0221(17) Uani 0.165(5) 1 d D . P B 2
C18A C 0.595(5) 0.3974(10) 0.2950(16) 0.0341(5) Uani 0.165(5) 1 d D . P B 2
H18A H 0.590997 0.384363 0.260142 0.041 Uiso 0.165(5) 1 calc R U P B 2
C19A C 0.681(7) 0.4307(10) 0.303(3) 0.0324(18) Uani 0.165(5) 1 d D . P B 2
H19A H 0.739677 0.443195 0.276859 0.039 Uiso 0.165(5) 1 calc R U P B 2
C20A C 0.656(7) 0.4399(13) 0.359(2) 0.0288(19) Uani 0.165(5) 1 d D . P B 2
H20A H 0.664674 0.464382 0.371551 0.035 Uiso 0.165(5) 1 calc R U P B 2
C27A C 0.2622(9) 0.4623(2) 0.3654(5) 0.0409(3) Uani 0.227(4) 1 d D U P C 2
C28A C 0.3088(10) 0.4808(3) 0.3179(3) 0.0411(2) Uani 0.227(4) 1 d D U P C 2
H28A H 0.281671 0.473446 0.279607 0.049 Uiso 0.227(4) 1 calc R U P C 2
C29A C 0.4024(14) 0.5123(3) 0.3333(4) 0.0411(3) Uani 0.227(4) 1 d D U P C 2
H29A H 0.444154 0.528094 0.306566 0.049 Uiso 0.227(4) 1 calc R U P C 2
C30A C 0.4242(14) 0.5169(4) 0.3916(6) 0.0411(3) Uani 0.227(4) 1 d D U P C 2
H30A H 0.483045 0.536251 0.409364 0.049 Uiso 0.227(4) 1 calc R U P C 2
C37A C 0.1199(9) 0.1257(2) 0.6057(7) 0.0334(11) Uani 0.164(5) 1 d D . P D 2
C38A C 0.1900(10) 0.1111(3) 0.6560(6) 0.0352(5) Uani 0.164(5) 1 d D . P D 2
H38A H 0.179503 0.121194 0.692600 0.042 Uiso 0.164(5) 1 calc R U P D 2
C39A C 0.2798(15) 0.0793(4) 0.6467(7) 0.0394(13) Uani 0.164(5) 1 d D . P D 2
H39A H 0.335752 0.065800 0.676237 0.047 Uiso 0.164(5) 1 calc R U P D 2
C40A C 0.2753(16) 0.0706(4) 0.5891(8) 0.0393(13) Uani 0.164(5) 1 d D . P D 2
H40A H 0.328326 0.050246 0.575080 0.047 Uiso 0.164(5) 1 calc R U P D 2
C2A C 0.6325(17) 0.1409(3) 0.6180(5) 0.0285(18) Uani 0.357(3) 1 d DG U P A 2
C1A C 0.555(2) 0.1488(4) 0.5635(5) 0.0270(17) Uani 0.357(3) 1 d DG U P A 2
H1A H 0.567938 0.133097 0.532240 0.032 Uiso 0.357(3) 1 calc R U P A 2
N1A N 0.460(3) 0.1802(5) 0.5558(7) 0.0259(10) Uani 0.357(3) 1 d G U P A 2
C4A C 0.441(2) 0.2037(4) 0.6026(8) 0.0272(15) Uani 0.357(3) 1 d G U P A 2
H4A H 0.376834 0.224634 0.597382 0.033 Uiso 0.357(3) 1 calc R U P A 2
C3A C 0.5180(15) 0.1958(3) 0.6571(7) 0.0273(17) Uani 0.357(3) 1 d G U P A 2
H3A H 0.505493 0.211485 0.688343 0.033 Uiso 0.357(3) 1 calc R U P A 2
N2A N 0.6138(15) 0.1644(3) 0.6648(5) 0.0327(17) Uani 0.357(3) 1 d DG U P A 2

loop_
_atom_site_aniso_label
_atom_site_aniso_U_11
_atom_site_aniso_U_22
_atom_site_aniso_U_33
_atom_site_aniso_U_23
_atom_site_aniso_U_13
_atom_site_aniso_U_12
Cd1 0.02314(16) 0.01304(14) 0.02817(18) -0.00425(13) 0.00083(12) -0.00202(11)
Cd2 0.02291(15) 0.01539(14) 0.02069(16) -0.00216(12) -0.00014(12) -0.00104(11)
F1 0.063(2) 0.0289(15) 0.0320(17) 0.0032(13) -0.0055(15) 0.0157(14)
F2 0.073(2) 0.0417(18) 0.0255(16) -0.0125(14) -0.0021(15) 0.0122(16)
F3 0.0568(19) 0.0262(15) 0.0445(19) -0.0155(14) 0.0033(15) 0.0129(14)
F4 0.061(2) 0.0301(16) 0.046(2) -0.0034(15) -0.0118(16) 0.0224(14)
F5 0.0537(18) 0.0340(16) 0.0321(17) -0.0127(14) -0.0111(14) 0.0132(14)
F6 0.0446(16) 0.0299(15) 0.0293(16) -0.0035(13) 0.0052(13) -0.0030(12)
F7 0.073(2) 0.055(2) 0.043(2) -0.0254(18) 0.0201(18) -0.0188(18)
F8 0.077(2) 0.0325(18) 0.089(3) -0.0373(19) 0.043(2) -0.0178(17)
F9 0.0442(18) 0.0134(14) 0.105(3) -0.0006(17) 0.0185(19) 0.0004(12)
F10 0.0385(16) 0.0237(14) 0.054(2) 0.0078(14) -0.0029(14) 0.0003(12)
F11 0.0539(18) 0.0265(15) 0.0281(16) -0.0040(13) 0.0070(13) -0.0004(13)
F12 0.077(2) 0.055(2) 0.0351(19) -0.0192(17) 0.0040(17) 0.0036(18)
F13 0.057(2) 0.0336(17) 0.076(3) -0.0360(18) -0.0050(18) -0.0021(15)
F14 0.0398(17) 0.0140(13) 0.081(3) -0.0037(15) 0.0049(16) -0.0026(12)
F15 0.0393(15) 0.0211(13) 0.0385(17) 0.0047(13) 0.0015(13) -0.0007(11)
F16 0.0594(19) 0.0358(17) 0.0344(17) -0.0058(14) 0.0165(15) -0.0236(15)
F17 0.067(2) 0.0398(17) 0.0238(16) -0.0106(14) 0.0109(14) -0.0189(15)
F18 0.0467(17) 0.0221(14) 0.0347(17) -0.0082(12) -0.0041(13) -0.0108(12)
F19 0.0519(17) 0.0240(14) 0.0312(16) 0.0034(12) -0.0012(13) -0.0136(12)
F20 0.0498(17) 0.0245(14) 0.0251(15) -0.0011(12) 0.0020(13) -0.0083(12)
O1 0.0245(18) 0.0227(17) 0.052(2) -0.0156(16) -0.0019(16) 0.0001(13)
O2 0.0280(17) 0.0140(15) 0.043(2) -0.0089(14) 0.0062(15) -0.0031(12)
O3 0.0234(16) 0.0186(15) 0.038(2) -0.0067(14) 0.0029(15) -0.0014(12)
O4 0.0202(15) 0.0168(15) 0.0321(18) -0.0031(14) 0.0023(13) -0.0051(12)
O5 0.0235(16) 0.0199(15) 0.0295(18) -0.0069(14) -0.0002(13) -0.0012(12)
O6 0.0216(15) 0.0140(14) 0.0342(19) -0.0070(14) -0.0011(13) -0.0001(12)
O7 0.0263(16) 0.0160(15) 0.0312(18) -0.0106(14) 0.0034(14) -0.0014(12)
O8 0.0225(17) 0.0245(17) 0.043(2) -0.0092(15) 0.0026(14) -0.0010(13)
O9 0.0284(16) 0.0154(14) 0.0299(18) -0.0043(13) 0.0003(14) 0.0003(12)
O10 0.0242(15) 0.0170(15) 0.0295(18) -0.0027(13) 0.0005(13) -0.0036(12)
N3 0.029(2) 0.024(2) 0.024(2) -0.0093(17) 0.0026(16) -0.0032(16)
N4 0.059(3) 0.030(2) 0.028(2) 0.000(2) -0.008(2) -0.015(2)
N5 0.0271(19) 0.0176(18) 0.020(2) -0.0011(16) 0.0016(15) 0.0004(15)
N6 0.046(3) 0.040(3) 0.026(2) 0.001(2) 0.0042(19) -0.010(2)
N7 0.029(2) 0.0227(19) 0.024(2) 0.0012(17) 0.0031(16) 0.0022(16)
N8 0.054(3) 0.030(2) 0.028(2) 0.0024(19) 0.008(2) 0.015(2)
C2 0.026(3) 0.023(4) 0.034(5) 0.001(3) -0.006(3) -0.009(3)
C1 0.015(5) 0.025(2) 0.039(4) 0.003(3) -0.007(3) 0.002(3)
N1 0.029(2) 0.019(2) 0.031(2) -0.0052(18) 0.0048(18) 0.0002(16)
C4 0.023(4) 0.030(3) 0.026(3) 0.001(2) -0.007(3) -0.001(2)
C3 0.021(4) 0.031(3) 0.028(2) 0.008(3) -0.004(3) 0.012(3)
N2 0.035(3) 0.024(4) 0.040(4) 0.004(3) 0.008(3) 0.007(3)
C11 0.030(2) 0.025(2) 0.028(3) -0.005(2) 0.002(2) 0.0002(19)
C12 0.028(2) 0.020(2) 0.024(2) -0.0060(19) 0.0004(19) -0.0025(18)
C13 0.062(4) 0.037(3) 0.027(3) -0.003(2) -0.006(3) -0.018(3)
C14 0.038(3) 0.024(2) 0.036(3) -0.008(2) 0.002(2) -0.010(2)
C15 0.034(3) 0.023(2) 0.027(3) 0.002(2) 0.005(2) -0.0014(19)
C16 0.028(2) 0.022(2) 0.026(3) 0.000(2) 0.0028(19) 0.0016(18)
C21 0.025(2) 0.019(2) 0.040(3) 0.002(2) 0.004(2) 0.0003(18)
C22 0.024(2) 0.019(2) 0.025(2) -0.0049(19) 0.0018(18) -0.0006(17)
C23 0.047(3) 0.038(3) 0.025(3) -0.005(2) 0.000(2) -0.015(2)
C24 0.030(2) 0.023(2) 0.028(3) -0.006(2) 0.000(2) -0.0042(19)
C25 0.037(3) 0.027(3) 0.033(3) 0.002(2) 0.007(2) -0.003(2)
C26 0.035(3) 0.026(2) 0.033(3) 0.002(2) 0.008(2) 0.002(2)
C31 0.036(3) 0.025(2) 0.028(3) 0.002(2) 0.000(2) 0.007(2)
C32 0.037(3) 0.024(2) 0.021(2) -0.002(2) 0.005(2) 0.006(2)
C33 0.058(3) 0.032(3) 0.027(3) 0.001(2) 0.010(2) 0.015(2)
C34 0.036(3) 0.025(2) 0.029(3) 0.000(2) 0.006(2) 0.006(2)
C35 0.038(3) 0.023(2) 0.036(3) 0.008(2) 0.000(2) 0.006(2)
C36 0.037(3) 0.024(2) 0.037(3) 0.006(2) 0.002(2) -0.003(2)
C41 0.031(3) 0.013(2) 0.031(3) -0.0074(19) 0.003(2) -0.0025(18)
C42 0.024(2) 0.016(2) 0.031(3) -0.0046(19) 0.0047(19) -0.0032(17)
C43 0.034(3) 0.018(2) 0.031(3) 0.001(2) 0.003(2) 0.0002(19)
C44 0.036(3) 0.027(2) 0.026(3) -0.005(2) 0.002(2) -0.003(2)
C45 0.040(3) 0.017(2) 0.037(3) -0.008(2) 0.009(2) 0.001(2)
C46 0.034(3) 0.022(2) 0.032(3) -0.002(2) -0.002(2) 0.0085(19)
C47 0.035(3) 0.021(2) 0.027(3) -0.006(2) -0.001(2) -0.0012(19)
C48 0.019(2) 0.015(2) 0.026(2) -0.0033(18) -0.0041(18) 0.0015(16)
C49 0.018(2) 0.019(2) 0.033(3) -0.007(2) 0.0040(19) -0.0048(16)
C50 0.022(2) 0.021(2) 0.041(3) -0.007(2) 0.011(2) -0.0053(18)
C51 0.037(3) 0.042(3) 0.043(3) -0.024(3) 0.017(2) -0.013(2)
C52 0.038(3) 0.022(3) 0.068(4) -0.021(3) 0.030(3) -0.009(2)
C53 0.029(3) 0.016(2) 0.071(4) -0.004(3) 0.017(3) -0.0041(19)
C54 0.020(2) 0.017(2) 0.052(3) -0.005(2) 0.007(2) -0.0031(17)
C55 0.019(2) 0.017(2) 0.023(2) 0.0024(18) 0.0071(18) -0.0019(16)
C56 0.014(2) 0.018(2) 0.031(3) -0.0040(19) 0.0022(18) 0.0021(16)
C57 0.027(2) 0.022(2) 0.039(3) -0.006(2) 0.004(2) 0.0022(19)
C58 0.039(3) 0.036(3) 0.032(3) -0.018(2) 0.003(2) 0.006(2)
C59 0.032(3) 0.025(3) 0.055(4) -0.022(3) 0.000(2) 0.001(2)
C60 0.025(2) 0.017(2) 0.061(4) -0.005(2) 0.004(2) 0.0000(18)
C61 0.020(2) 0.016(2) 0.041(3) -0.003(2) -0.003(2) 0.0001(17)
C62 0.029(2) 0.012(2) 0.024(2) -0.0005(18) -0.0045(19) 0.0001(17)
C63 0.024(2) 0.016(2) 0.025(2) -0.0057(18) -0.0003(18) -0.0011(17)
C64 0.032(2) 0.020(2) 0.030(3) 0.000(2) 0.009(2) -0.0073(19)
C65 0.038(3) 0.028(3) 0.025(3) -0.007(2) 0.004(2) -0.005(2)
C66 0.035(3) 0.017(2) 0.028(3) -0.007(2) -0.003(2) -0.0026(19)
C67 0.030(2) 0.013(2) 0.031(3) 0.0027(19) -0.002(2) -0.0032(17)
C68 0.032(2) 0.019(2) 0.024(2) -0.0014(19) -0.0031(19) -0.0010(18)
S1 0.0433(5) 0.0316(5) 0.0491(5) 0.0031(5) 0.0042(5) 0.0005(5)
S2 0.0484(10) 0.0251(8) 0.0291(10) -0.0020(7) 0.0054(7) -0.0124(7)
S3 0.0445(4) 0.0268(4) 0.0542(4) -0.0045(4) 0.0167(4) -0.0077(4)
S4 0.0352(9) 0.0258(7) 0.0444(10) 0.0078(7) 0.0033(7) 0.0083(6)
C5 0.033(4) 0.035(4) 0.026(5) 0.005(4) -0.004(4) -0.002(3)
C6 0.034(4) 0.028(3) 0.032(4) 0.007(3) -0.002(3) 0.002(3)
C7 0.0430(5) 0.0313(5) 0.0489(5) 0.0030(5) 0.0046(5) 0.0004(5)
C8 0.0429(5) 0.0313(5) 0.0488(5) 0.0027(5) 0.0049(5) 0.0004(5)
C9 0.0431(5) 0.0314(5) 0.0489(5) 0.0030(5) 0.0046(5) 0.0005(5)
C10 0.0432(5) 0.0314(5) 0.0490(5) 0.0030(5) 0.0044(5) 0.0005(5)
C17 0.017(4) 0.018(2) 0.030(3) -0.001(2) 0.002(2) 0.005(2)
C18 0.036(2) 0.0247(19) 0.014(7) 0.003(4) -0.005(5) -0.0019(14)
C19 0.025(5) 0.022(3) 0.037(4) -0.002(2) -0.011(3) 0.001(3)
C20 0.039(3) 0.017(4) 0.041(4) 0.002(4) 0.002(3) -0.006(4)
C27 0.0442(5) 0.0266(5) 0.0541(5) -0.0046(5) 0.0165(5) -0.0076(5)
C28 0.0445(4) 0.0268(4) 0.0542(4) -0.0045(4) 0.0167(4) -0.0077(4)
C29 0.0444(5) 0.0266(5) 0.0544(5) -0.0049(5) 0.0163(5) -0.0078(5)
C30 0.0444(5) 0.0266(5) 0.0545(5) -0.0048(5) 0.0165(5) -0.0079(5)
C37 0.033(2) 0.022(2) 0.046(3) 0.008(2) 0.010(2) 0.0012(18)
C38 0.040(3) 0.0240(17) 0.056(3) 0.002(2) 0.017(2) -0.0022(17)
C39 0.040(3) 0.024(2) 0.055(3) 0.000(2) 0.016(2) 0.002(2)
C40 0.042(3) 0.024(2) 0.054(3) 0.007(2) 0.013(2) 0.012(2)
S1A 0.0429(5) 0.0313(5) 0.0488(5) 0.0027(5) 0.0049(5) 0.0004(5)
S2A 0.036(2) 0.0247(19) 0.014(7) 0.003(4) -0.005(5) -0.0019(14)
S3A 0.0445(4) 0.0268(4) 0.0542(4) -0.0045(4) 0.0167(4) -0.0077(4)
S4A 0.040(3) 0.0240(17) 0.056(3) 0.002(2) 0.017(2) -0.0022(17)
C5A 0.033(4) 0.035(4) 0.026(5) 0.005(4) -0.004(4) -0.002(3)
C6A 0.034(4) 0.028(3) 0.032(4) 0.007(3) -0.002(3) 0.002(3)
C7A 0.0430(5) 0.0313(5) 0.0489(5) 0.0030(5) 0.0046(5) 0.0004(5)
C8A 0.0433(5) 0.0316(5) 0.0491(5) 0.0031(5) 0.0042(5) 0.0005(5)
C9A 0.0432(5) 0.0314(5) 0.0490(5) 0.0030(5) 0.0044(5) 0.0005(5)
C10A 0.0431(5) 0.0314(5) 0.0489(5) 0.0030(5) 0.0046(5) 0.0005(5)
C17A 0.017(4) 0.018(2) 0.030(3) -0.001(2) 0.002(2) 0.005(2)
C18A 0.0484(10) 0.0251(8) 0.0291(10) -0.0020(7) 0.0054(7) -0.0124(7)
C19A 0.039(3) 0.017(4) 0.041(4) 0.002(4) 0.002(3) -0.006(4)
C20A 0.025(5) 0.022(3) 0.037(4) -0.002(2) -0.011(3) 0.001(3)
C27A 0.0442(5) 0.0266(5) 0.0541(5) -0.0046(5) 0.0165(5) -0.0076(5)
C28A 0.0445(4) 0.0268(4) 0.0542(4) -0.0045(4) 0.0167(4) -0.0077(4)
C29A 0.0444(5) 0.0266(5) 0.0545(5) -0.0048(5) 0.0165(5) -0.0079(5)
C30A 0.0444(5) 0.0266(5) 0.0544(5) -0.0049(5) 0.0163(5) -0.0078(5)
C37A 0.033(2) 0.022(2) 0.046(3) 0.008(2) 0.010(2) 0.0012(18)
C38A 0.0352(9) 0.0258(7) 0.0444(10) 0.0078(7) 0.0033(7) 0.0083(6)
C39A 0.042(3) 0.024(2) 0.054(3) 0.007(2) 0.013(2) 0.012(2)
C40A 0.040(3) 0.024(2) 0.055(3) 0.000(2) 0.016(2) 0.002(2)
C2A 0.026(3) 0.023(4) 0.034(5) 0.001(3) -0.006(3) -0.009(3)
C1A 0.015(5) 0.025(2) 0.039(4) 0.003(3) -0.007(3) 0.002(3)
N1A 0.029(2) 0.019(2) 0.031(2) -0.0052(18) 0.0048(18) 0.0002(16)
C4A 0.023(4) 0.030(3) 0.026(3) 0.001(2) -0.007(3) -0.001(2)
C3A 0.021(4) 0.031(3) 0.028(2) 0.008(3) -0.004(3) 0.012(3)
N2A 0.035(3) 0.024(4) 0.040(4) 0.004(3) 0.008(3) 0.007(3)

loop_
_atom_type_symbol
_atom_type_description
_atom_type_scat_dispersion_real
_atom_type_scat_dispersion_imag
_atom_type_scat_source
C C 0.0181 0.0091 'International Tables Vol C Tables 4.2.6.8 and 6.1.1.4'
H H 0.0000 0.0000 'International Tables Vol C Tables 4.2.6.8 and 6.1.1.4'
Cd Cd 0.1185 4.6533 'International Tables Vol C Tables 4.2.6.8 and 6.1.1.4'
F F 0.0727 0.0534 'International Tables Vol C Tables 4.2.6.8 and 6.1.1.4'
N N 0.0311 0.0180 'International Tables Vol C Tables 4.2.6.8 and 6.1.1.4'
O O 0.0492 0.0322 'International Tables Vol C Tables 4.2.6.8 and 6.1.1.4'
S S 0.3331 0.5567 'International Tables Vol C Tables 4.2.6.8 and 6.1.1.4'

loop_
_geom_angle_atom_site_label_1
_geom_angle_atom_site_label_2
_geom_angle_atom_site_label_3
_geom_angle
_geom_angle_site_symmetry_1
_geom_angle_site_symmetry_3
_geom_angle_publ_flag
O2 Cd1 O3 97.89(11) . . ?
O2 Cd1 O6 173.73(11) . . ?
O2 Cd1 O9 86.83(11) . . ?
O2 Cd1 N3 91.71(13) . . ?
O2 Cd1 N1 90.3(2) . . ?
O2 Cd1 N1A 87.5(4) . . ?
O3 Cd1 N3 84.53(13) . . ?
O3 Cd1 N1 86.0(3) . . ?
O3 Cd1 N1A 84.5(6) . . ?
O6 Cd1 O3 79.05(11) . . ?
O6 Cd1 N3 93.43(12) . . ?
O6 Cd1 N1 84.1(2) . . ?
O6 Cd1 N1A 86.8(4) . . ?
O9 Cd1 O3 169.67(11) . . ?
O9 Cd1 O6 97.09(11) . . ?
O9 Cd1 N3 86.16(12) . . ?
O9 Cd1 N1 103.2(3) . . ?
O9 Cd1 N1A 104.9(6) . . ?
N1 Cd1 N3 170.5(3) . . ?
N1A Cd1 N3 168.8(6) . . ?
O4 Cd2 N5 87.11(12) 1_455 . ?
O4 Cd2 N7 95.44(12) 1_455 . ?
O5 Cd2 O4 79.74(10) . 1_455 ?
O5 Cd2 N5 87.77(12) . . ?
O5 Cd2 N7 84.83(12) . . ?
O7 Cd2 O4 173.55(11) . 1_455 ?
O7 Cd2 O5 95.16(11) . . ?
O7 Cd2 N5 88.75(12) . . ?
O7 Cd2 N7 87.98(13) . . ?
O10 Cd2 O4 99.17(10) . 1_455 ?
O10 Cd2 O5 170.66(12) . . ?
O10 Cd2 O7 86.50(11) . . ?
O10 Cd2 N5 101.47(12) . . ?
O10 Cd2 N7 86.05(12) . . ?
N5 Cd2 N7 171.61(13) . . ?
C41 O2 Cd1 127.8(3) . . ?
C48 O3 Cd1 135.7(3) . . ?
C48 O4 Cd2 120.1(3) . 1_655 ?
C55 O5 Cd2 137.0(3) . . ?
C55 O6 Cd1 122.2(3) . . ?
C62 O7 Cd2 127.5(3) . . ?
Cd1 O9 H9A 110.7 . . ?
Cd1 O9 H9B 94.8 . . ?
H9A O9 H9B 108.7 . . ?
Cd2 O10 H10A 117.2 . . ?
Cd2 O10 H10B 98.9 . . ?
H10A O10 H10B 109.6 . . ?
C12 N3 Cd1 119.8(3) . . ?
C12 N3 C14 115.9(4) . . ?
C14 N3 Cd1 124.3(3) . . ?
C11 N4 C13 116.0(5) . . ?
C22 N5 Cd2 120.6(3) . . ?
C24 N5 Cd2 122.2(3) . . ?
C24 N5 C22 117.0(4) . . ?
C23 N6 C21 116.4(5) . . ?
C32 N7 Cd2 119.5(3) . . ?
C32 N7 C34 116.5(4) . . ?
C34 N7 Cd2 123.8(3) . . ?
C33 N8 C31 115.7(5) . . ?
C1 C2 N2 120.0 . . ?
C1 C2 C5 121.1(4) . . ?
N2 C2 C5 118.8(4) . . ?
C2 C1 H1 120.0 . . ?
C2 C1 N1 120.0 . . ?
N1 C1 H1 120.0 . . ?
C1 N1 Cd1 112.2(4) . . ?
C4 N1 Cd1 125.8(4) . . ?
C4 N1 C1 120.0 . . ?
N1 C4 H4 120.0 . . ?
C3 C4 N1 120.0 . . ?
C3 C4 H4 120.0 . . ?
C4 C3 H3 120.0 . . ?
N2 C3 C4 120.0 . . ?
N2 C3 H3 120.0 . . ?
C3 N2 C2 120.0 . . ?
N4 C11 C12 120.5(4) . . ?
N4 C11 C15 117.2(4) . . ?
C12 C11 C15 122.3(4) . . ?
N3 C12 C11 123.3(4) . . ?
N3 C12 H12 118.4 . . ?
C11 C12 H12 118.4 . . ?
N4 C13 H13 118.2 . . ?
N4 C13 C14 123.5(5) . . ?
C14 C13 H13 118.2 . . ?
N3 C14 C13 120.8(5) . . ?
N3 C14 H14 119.6 . . ?
C13 C14 H14 119.6 . . ?
C11 C15 H15 117.8 . . ?
C16 C15 C11 124.4(5) . . ?
C16 C15 H15 117.8 . . ?
C15 C16 H16 116.3 . . ?
C15 C16 H16A 116.9 . . ?
C15 C16 C17 127.4(5) . . ?
C15 C16 C17A 126.1(9) . . ?
C17 C16 H16 116.3 . . ?
C17A C16 H16A 116.9 . . ?
N6 C21 C22 120.7(4) . . ?
N6 C21 C25 115.4(5) . . ?
C22 C21 C25 123.9(5) . . ?
N5 C22 C21 121.8(4) . . ?
N5 C22 H22 119.1 . . ?
C21 C22 H22 119.1 . . ?
N6 C23 H23 118.7 . . ?
N6 C23 C24 122.7(5) . . ?
C24 C23 H23 118.7 . . ?
N5 C24 C23 121.3(4) . . ?
N5 C24 H24 119.4 . . ?
C23 C24 H24 119.4 . . ?
C21 C25 H25 117.0 . . ?
C26 C25 C21 125.9(5) . . ?
C26 C25 H25 117.0 . . ?
C25 C26 H26 116.6 . . ?
C25 C26 H26A 118.7 . . ?
C25 C26 C27 126.7(5) . . ?
C25 C26 C27A 122.6(6) . . ?
C27 C26 H26 116.6 . . ?
C27A C26 H26A 118.7 . . ?
N8 C31 C32 120.3(4) . . ?
N8 C31 C35 117.3(5) . . ?
C32 C31 C35 122.3(5) . . ?
N7 C32 C31 123.3(5) . . ?
N7 C32 H32 118.4 . . ?
C31 C32 H32 118.4 . . ?
N8 C33 H33 118.2 . . ?
N8 C33 C34 123.6(5) . . ?
C34 C33 H33 118.2 . . ?
N7 C34 C33 120.6(4) . . ?
N7 C34 H34 119.7 . . ?
C33 C34 H34 119.7 . . ?
C31 C35 H35 118.4 . . ?
C36 C35 C31 123.2(5) . . ?
C36 C35 H35 118.4 . . ?
C35 C36 H36 116.1 . . ?
C35 C36 H36A 118.6 . . ?
C35 C36 C37 127.7(5) . . ?
C35 C36 C37A 122.8(8) . . ?
C37 C36 H36 116.1 . . ?
C37A C36 H36A 118.6 . . ?
O1 C41 O2 127.7(4) . . ?
O1 C41 C42 117.0(4) . . ?
O2 C41 C42 115.4(4) . . ?
C43 C42 C41 121.0(4) . . ?
C43 C42 C47 117.0(4) . . ?
C47 C42 C41 122.0(4) . . ?
F1 C43 C42 120.1(4) . . ?
F1 C43 C44 117.9(4) . . ?
C42 C43 C44 122.0(4) . . ?
F2 C44 C43 121.0(5) . . ?
F2 C44 C45 119.5(4) . . ?
C45 C44 C43 119.5(5) . . ?
F3 C45 C44 119.7(5) . . ?
F3 C45 C46 120.3(5) . . ?
C44 C45 C46 120.0(4) . . ?
F4 C46 C45 120.0(4) . . ?
F4 C46 C47 120.5(4) . . ?
C45 C46 C47 119.6(4) . . ?
F5 C47 C42 120.1(4) . . ?
F5 C47 C46 117.9(4) . . ?
C46 C47 C42 122.0(4) . . ?
O3 C48 O4 125.8(4) . . ?
O3 C48 C49 118.2(4) . . ?
O4 C48 C49 116.0(4) . . ?
C50 C49 C48 120.7(4) . . ?
C50 C49 C54 117.8(4) . . ?
C54 C49 C48 121.5(4) . . ?
F6 C50 C49 120.4(4) . . ?
F6 C50 C51 118.0(5) . . ?
C49 C50 C51 121.6(5) . . ?
F7 C51 C50 120.1(5) . . ?
F7 C51 C52 120.5(5) . . ?
C52 C51 C50 119.4(6) . . ?
F8 C52 C51 119.8(6) . . ?
F8 C52 C53 120.3(5) . . ?
C53 C52 C51 120.0(5) . . ?
F9 C53 C52 120.0(5) . . ?
F9 C53 C54 120.1(6) . . ?
C52 C53 C54 119.9(5) . . ?
F10 C54 C49 120.1(4) . . ?
F10 C54 C53 118.5(5) . . ?
C53 C54 C49 121.3(5) . . ?
O5 C55 O6 125.6(4) . . ?
O5 C55 C56 119.9(4) . . ?
O6 C55 C56 114.5(4) . . ?
C57 C56 C55 121.1(4) . . ?
C57 C56 C61 117.5(4) . . ?
C61 C56 C55 121.4(4) . . ?
F11 C57 C56 119.8(4) . . ?
F11 C57 C58 118.1(5) . . ?
C56 C57 C58 122.0(5) . . ?
F12 C58 C57 120.1(5) . . ?
F12 C58 C59 120.7(5) . . ?
C59 C58 C57 119.2(5) . . ?
F13 C59 C58 120.0(5) . . ?
F13 C59 C60 119.8(5) . . ?
C60 C59 C58 120.2(5) . . ?
F14 C60 C59 120.5(5) . . ?
F14 C60 C61 119.9(5) . . ?
C59 C60 C61 119.6(5) . . ?
F15 C61 C56 120.5(4) . . ?
F15 C61 C60 118.0(4) . . ?
C56 C61 C60 121.5(5) . . ?
O7 C62 C63 115.3(4) . . ?
O8 C62 O7 127.6(4) . . ?
O8 C62 C63 117.1(4) . . ?
C64 C63 C62 121.3(4) . . ?
C64 C63 C68 117.4(4) . . ?
C68 C63 C62 121.3(4) . . ?
F16 C64 C63 120.2(4) . . ?
F16 C64 C65 117.8(4) . . ?
C63 C64 C65 122.0(4) . . ?
F17 C65 C64 120.4(5) . . ?
F17 C65 C66 120.6(4) . . ?
C66 C65 C64 119.0(5) . . ?
F18 C66 C65 119.9(4) . . ?
F18 C66 C67 120.0(4) . . ?
C67 C66 C65 120.1(4) . . ?
F19 C67 C66 119.8(4) . . ?
F19 C67 C68 120.1(4) . . ?
C66 C67 C68 120.1(4) . . ?
F20 C68 C63 120.1(4) . . ?
F20 C68 C67 118.6(4) . . ?
C63 C68 C67 121.4(4) . . ?
C10 S1 C7 90.8(4) . . ?
C20 S2 C17 91.7(3) . . ?
C30 S3 C27 92.4(3) . . ?
C40 S4 C37 91.4(3) . . ?
C2 C5 H5 116.6 . . ?
C6 C5 C2 126.8(7) . . ?
C6 C5 H5 116.6 . . ?
C5 C6 H6 117.3 . . ?
C5 C6 C7 125.4(7) . . ?
C7 C6 H6 117.3 . . ?
C6 C7 S1 119.8(6) . . ?
C8 C7 S1 112.9(6) . . ?
C8 C7 C6 127.3(7) . . ?
C7 C8 H8 126.3 . . ?
C9 C8 C7 107.3(8) . . ?
C9 C8 H8 126.3 . . ?
C8 C9 H9 121.9 . . ?
C10 C9 C8 116.3(8) . . ?
C10 C9 H9 121.9 . . ?
S1 C10 H10 123.7 . . ?
C9 C10 S1 112.7(7) . . ?
C9 C10 H10 123.7 . . ?
C16 C17 S2 124.1(4) . . ?
C18 C17 C16 126.9(6) . . ?
C18 C17 S2 108.8(5) . . ?
C17 C18 H18 122.1 . . ?
C17 C18 C19 115.8(8) . . ?
C19 C18 H18 122.1 . . ?
C18 C19 H19 125.2 . . ?
C20 C19 C18 109.6(8) . . ?
C20 C19 H19 125.2 . . ?
S2 C20 H20 123.2 . . ?
C19 C20 S2 113.7(7) . . ?
C19 C20 H20 123.2 . . ?
C26 C27 S3 123.8(5) . . ?
C28 C27 C26 130.1(6) . . ?
C28 C27 S3 106.0(5) . . ?
C27 C28 H28 119.2 . . ?
C27 C28 C29 121.7(8) . . ?
C29 C28 H28 119.2 . . ?
C28 C29 H29 126.6 . . ?
C30 C29 C28 106.9(7) . . ?
C30 C29 H29 126.6 . . ?
S3 C30 H30 123.6 . . ?
C29 C30 S3 112.9(5) . . ?
C29 C30 H30 123.6 . . ?
C36 C37 S4 122.4(5) . . ?
C38 C37 C36 126.6(6) . . ?
C38 C37 S4 111.0(5) . . ?
C37 C38 H38 123.5 . . ?
C37 C38 C39 112.9(7) . . ?
C39 C38 H38 123.5 . . ?
C38 C39 H39 124.0 . . ?
C40 C39 C38 111.9(6) . . ?
C40 C39 H39 124.0 . . ?
S4 C40 H40 123.6 . . ?
C39 C40 S4 112.7(5) . . ?
C39 C40 H40 123.6 . . ?
C10A S1A C7A 91.3(7) . . ?
C20A S2A C17A 85(2) . . ?
C30A S3A C27A 91.4(5) . . ?
C40A S4A C37A 90.9(6) . . ?
C6A C5A H5A 115.9 . . ?
C6A C5A C2A 128.2(11) . . ?
C2A C5A H5A 115.9 . . ?
C5A C6A H6A 115.7 . . ?
C5A C6A C7A 128.7(13) . . ?
C7A C6A H6A 115.7 . . ?
C6A C7A S1A 123.0(11) . . ?
C8A C7A S1A 110.9(11) . . ?
C8A C7A C6A 125.7(12) . . ?
C7A C8A H8A 123.9 . . ?
C7A C8A C9A 112.1(16) . . ?
C9A C8A H8A 123.9 . . ?
C8A C9A H9AA 123.6 . . ?
C10A C9A C8A 112.8(16) . . ?
C10A C9A H9AA 123.6 . . ?
S1A C10A H10C 123.9 . . ?
C9A C10A S1A 112.2(12) . . ?
C9A C10A H10C 123.9 . . ?
C16 C17A S2A 116.4(13) . . ?
C18A C17A C16 121(3) . . ?
C18A C17A S2A 107(2) . . ?
C17A C18A H18A 121.5 . . ?
C17A C18A C19A 117(4) . . ?
C19A C18A H18A 121.5 . . ?
C18A C19A H19A 128.9 . . ?
C20A C19A C18A 102(5) . . ?
C20A C19A H19A 128.9 . . ?
S2A C20A H20A 121.3 . . ?
C19A C20A S2A 117(4) . . ?
C19A C20A H20A 121.3 . . ?
C26 C27A S3A 116.1(7) . . ?
C28A C27A C26 133.0(9) . . ?
C28A C27A S3A 110.8(5) . . ?
C27A C28A H28A 123.7 . . ?
C27A C28A C29A 112.6(4) . . ?
C29A C28A H28A 123.7 . . ?
C28A C29A H29A 124.1 . . ?
C30A C29A C28A 111.9(5) . . ?
C30A C29A H29A 124.1 . . ?
S3A C30A H30A 123.3 . . ?
C29A C30A S3A 113.3(8) . . ?
C29A C30A H30A 123.3 . . ?
C36 C37A S4A 117.4(10) . . ?
C38A C37A C36 129.8(10) . . ?
C38A C37A S4A 111.2(7) . . ?
C37A C38A H38A 123.7 . . ?
C37A C38A C39A 112.6(8) . . ?
C39A C38A H38A 123.7 . . ?
C38A C39A H39A 124.1 . . ?
C40A C39A C38A 111.8(9) . . ?
C40A C39A H39A 124.1 . . ?
S4A C40A H40A 123.3 . . ?
C39A C40A S4A 113.4(10) . . ?
C39A C40A H40A 123.3 . . ?
C1A C2A C5A 121.1(5) . . ?
C1A C2A N2A 120.0 . . ?
N2A C2A C5A 118.6(5) . . ?
C2A C1A H1A 120.0 . . ?
N1A C1A C2A 120.0 . . ?
N1A C1A H1A 120.0 . . ?
C1A N1A Cd1 126.9(8) . . ?
C1A N1A C4A 120.0 . . ?
C4A N1A Cd1 111.9(7) . . ?
N1A C4A H4A 120.0 . . ?
C3A C4A N1A 120.0 . . ?
C3A C4A H4A 120.0 . . ?
C4A C3A H3A 120.0 . . ?
C4A C3A N2A 120.0 . . ?
N2A C3A H3A 120.0 . . ?
C3A N2A C2A 120.0 . . ?

loop_
_geom_bond_atom_site_label_1
_geom_bond_atom_site_label_2
_geom_bond_distance
_geom_bond_site_symmetry_2
_geom_bond_publ_flag
Cd1 O2 2.267(3) . ?
Cd1 O3 2.301(3) . ?
Cd1 O6 2.289(3) . ?
Cd1 O9 2.281(3) . ?
Cd1 N3 2.387(4) . ?
Cd1 N1 2.357(7) . ?
Cd1 N1A 2.364(12) . ?
Cd2 O4 2.308(3) 1_455 ?
Cd2 O5 2.301(3) . ?
Cd2 O7 2.293(3) . ?
Cd2 O10 2.277(3) . ?
Cd2 N5 2.314(4) . ?
Cd2 N7 2.370(4) . ?
F1 C43 1.342(5) . ?
F2 C44 1.338(6) . ?
F3 C45 1.340(5) . ?
F4 C46 1.349(5) . ?
F5 C47 1.345(6) . ?
F6 C50 1.348(6) . ?
F7 C51 1.350(7) . ?
F8 C52 1.338(6) . ?
F9 C53 1.339(6) . ?
F10 C54 1.336(6) . ?
F11 C57 1.350(6) . ?
F12 C58 1.339(6) . ?
F13 C59 1.337(6) . ?
F14 C60 1.342(6) . ?
F15 C61 1.341(6) . ?
F16 C64 1.341(5) . ?
F17 C65 1.333(6) . ?
F18 C66 1.337(5) . ?
F19 C67 1.343(5) . ?
F20 C68 1.340(6) . ?
O1 C41 1.238(6) . ?
O2 C41 1.262(5) . ?
O3 C48 1.246(6) . ?
O4 C48 1.259(5) . ?
O5 C55 1.233(5) . ?
O6 C55 1.266(5) . ?
O7 C62 1.254(6) . ?
O8 C62 1.241(6) . ?
O9 H9A 0.8427 . ?
O9 H9B 0.8473 . ?
O10 H10A 0.8411 . ?
O10 H10B 0.8437 . ?
N3 C12 1.326(6) . ?
N3 C14 1.352(6) . ?
N4 C11 1.338(6) . ?
N4 C13 1.338(7) . ?
N5 C22 1.337(6) . ?
N5 C24 1.335(6) . ?
N6 C21 1.344(7) . ?
N6 C23 1.340(7) . ?
N7 C32 1.326(6) . ?
N7 C34 1.338(6) . ?
N8 C31 1.351(7) . ?
N8 C33 1.334(7) . ?
C2 C1 1.3900 . ?
C2 N2 1.3900 . ?
C2 C5 1.452(6) . ?
C1 H1 0.9300 . ?
C1 N1 1.3900 . ?
N1 C4 1.3900 . ?
C4 H4 0.9300 . ?
C4 C3 1.3900 . ?
C3 H3 0.9300 . ?
C3 N2 1.3900 . ?
C11 C12 1.395(7) . ?
C11 C15 1.470(7) . ?
C12 H12 0.9300 . ?
C13 H13 0.9300 . ?
C13 C14 1.369(8) . ?
C14 H14 0.9300 . ?
C15 H15 0.9300 . ?
C15 C16 1.346(7) . ?
C16 H16 0.9300 . ?
C16 H16A 0.9300 . ?
C16 C17 1.440(5) . ?
C16 C17A 1.432(10) . ?
C21 C22 1.396(7) . ?
C21 C25 1.455(7) . ?
C22 H22 0.9300 . ?
C23 H23 0.9300 . ?
C23 C24 1.371(7) . ?
C24 H24 0.9300 . ?
C25 H25 0.9300 . ?
C25 C26 1.321(7) . ?
C26 H26 0.9300 . ?
C26 H26A 0.9300 . ?
C26 C27 1.436(5) . ?
C26 C27A 1.446(8) . ?
C31 C32 1.384(7) . ?
C31 C35 1.466(7) . ?
C32 H32 0.9300 . ?
C33 H33 0.9300 . ?
C33 C34 1.375(7) . ?
C34 H34 0.9300 . ?
C35 H35 0.9300 . ?
C35 C36 1.336(7) . ?
C36 H36 0.9300 . ?
C36 H36A 0.9300 . ?
C36 C37 1.440(5) . ?
C36 C37A 1.432(8) . ?
C41 C42 1.522(6) . ?
C42 C43 1.378(7) . ?
C42 C47 1.386(7) . ?
C43 C44 1.381(7) . ?
C44 C45 1.374(7) . ?
C45 C46 1.374(7) . ?
C46 C47 1.374(7) . ?
C48 C49 1.523(6) . ?
C49 C50 1.382(7) . ?
C49 C54 1.387(7) . ?
C50 C51 1.384(7) . ?
C51 C52 1.382(9) . ?
C52 C53 1.375(9) . ?
C53 C54 1.380(7) . ?
C55 C56 1.522(6) . ?
C56 C57 1.373(7) . ?
C56 C61 1.377(6) . ?
C57 C58 1.382(7) . ?
C58 C59 1.374(8) . ?
C59 C60 1.366(8) . ?
C60 C61 1.386(7) . ?
C62 C63 1.520(6) . ?
C63 C64 1.381(7) . ?
C63 C68 1.382(7) . ?
C64 C65 1.388(7) . ?
C65 C66 1.379(7) . ?
C66 C67 1.367(7) . ?
C67 C68 1.386(6) . ?
S1 C7 1.747(7) . ?
S1 C10 1.696(7) . ?
S2 C17 1.733(5) . ?
S2 C20 1.704(6) . ?
S3 C27 1.729(6) . ?
S3 C30 1.709(6) . ?
S4 C37 1.728(6) . ?
S4 C40 1.706(6) . ?
C5 H5 0.9300 . ?
C5 C6 1.355(11) . ?
C6 H6 0.9300 . ?
C6 C7 1.452(8) . ?
C7 C8 1.434(8) . ?
C8 H8 0.9300 . ?
C8 C9 1.419(8) . ?
C9 H9 0.9300 . ?
C9 C10 1.359(8) . ?
C10 H10 0.9300 . ?
C17 C18 1.368(8) . ?
C18 H18 0.9300 . ?
C18 C19 1.410(8) . ?
C19 H19 0.9300 . ?
C19 C20 1.361(7) . ?
C20 H20 0.9300 . ?
C27 C28 1.305(8) . ?
C28 H28 0.9300 . ?
C28 C29 1.395(8) . ?
C29 H29 0.9300 . ?
C29 C30 1.355(8) . ?
C30 H30 0.9300 . ?
C37 C38 1.371(8) . ?
C38 H38 0.9300 . ?
C38 C39 1.415(8) . ?
C39 H39 0.9300 . ?
C39 C40 1.360(7) . ?
C40 H40 0.9300 . ?
S1A C7A 1.734(9) . ?
S1A C10A 1.693(9) . ?
S2A C17A 1.731(10) . ?
S2A C20A 1.671(10) . ?
S3A C27A 1.719(9) . ?
S3A C30A 1.685(9) . ?
S4A C37A 1.729(9) . ?
S4A C40A 1.675(10) . ?
C5A H5A 0.9300 . ?
C5A C6A 1.29(2) . ?
C5A C2A 1.458(8) . ?
C6A H6A 0.9300 . ?
C6A C7A 1.436(9) . ?
C7A C8A 1.363(10) . ?
C8A H8A 0.9300 . ?
C8A C9A 1.405(10) . ?
C9A H9AA 0.9300 . ?
C9A C10A 1.356(10) . ?
C10A H10C 0.9300 . ?
C17A C18A 1.361(10) . ?
C18A H18A 0.9300 . ?
C18A C19A 1.402(10) . ?
C19A H19A 0.9300 . ?
C19A C20A 1.360(10) . ?
C20A H20A 0.9300 . ?
C27A C28A 1.368(8) . ?
C28A H28A 0.9300 . ?
C28A C29A 1.408(9) . ?
C29A H29A 0.9300 . ?
C29A C30A 1.348(10) . ?
C30A H30A 0.9300 . ?
C37A C38A 1.358(9) . ?
C38A H38A 0.9300 . ?
C38A C39A 1.400(10) . ?
C39A H39A 0.9300 . ?
C39A C40A 1.361(10) . ?
C40A H40A 0.9300 . ?
C2A C1A 1.3900 . ?
C2A N2A 1.3900 . ?
C1A H1A 0.9300 . ?
C1A N1A 1.3900 . ?
N1A C4A 1.3900 . ?
C4A H4A 0.9300 . ?
C4A C3A 1.3900 . ?
C3A H3A 0.9300 . ?
C3A N2A 1.3900 . ?

loop_
_geom_torsion_atom_site_label_1
_geom_torsion_atom_site_label_2
_geom_torsion_atom_site_label_3
_geom_torsion_atom_site_label_4
_geom_torsion
_geom_torsion_site_symmetry_1
_geom_torsion_site_symmetry_2
_geom_torsion_site_symmetry_3
_geom_torsion_site_symmetry_4
_geom_torsion_publ_flag
Cd1 O2 C41 O1 -0.3(8) . . . . ?
Cd1 O2 C41 C42 179.3(3) . . . . ?
Cd1 O3 C48 O4 153.6(3) . . . . ?
Cd1 O3 C48 C49 -27.6(6) . . . . ?
Cd1 O6 C55 O5 -5.9(6) . . . . ?
Cd1 O6 C55 C56 176.3(3) . . . . ?
Cd1 N3 C12 C11 -179.0(4) . . . . ?
Cd1 N3 C14 C13 179.5(4) . . . . ?
Cd1 N1 C4 C3 -162.8(8) . . . . ?
Cd1 N1A C4A C3A -168.2(14) . . . . ?
Cd2 O4 C48 O3 -3.0(6) 1_655 . . . ?
Cd2 O4 C48 C49 178.2(3) 1_655 . . . ?
Cd2 O5 C55 O6 153.6(3) . . . . ?
Cd2 O5 C55 C56 -28.7(7) . . . . ?
Cd2 O7 C62 O8 -7.0(7) . . . . ?
Cd2 O7 C62 C63 171.6(3) . . . . ?
Cd2 N5 C22 C21 172.1(3) . . . . ?
Cd2 N5 C24 C23 -175.3(4) . . . . ?
Cd2 N7 C32 C31 173.8(4) . . . . ?
Cd2 N7 C34 C33 -173.5(4) . . . . ?
F1 C43 C44 F2 -0.1(7) . . . . ?
F1 C43 C44 C45 179.5(4) . . . . ?
F2 C44 C45 F3 -0.2(8) . . . . ?
F2 C44 C45 C46 179.3(5) . . . . ?
F3 C45 C46 F4 -0.6(8) . . . . ?
F3 C45 C46 C47 179.0(5) . . . . ?
F4 C46 C47 F5 -0.3(8) . . . . ?
F4 C46 C47 C42 -179.4(5) . . . . ?
F6 C50 C51 F7 -1.1(7) . . . . ?
F6 C50 C51 C52 179.2(4) . . . . ?
F7 C51 C52 F8 -0.4(8) . . . . ?
F7 C51 C52 C53 -179.7(5) . . . . ?
F8 C52 C53 F9 1.6(8) . . . . ?
F8 C52 C53 C54 -177.6(4) . . . . ?
F9 C53 C54 F10 -0.4(7) . . . . ?
F9 C53 C54 C49 178.8(4) . . . . ?
F11 C57 C58 F12 -2.2(7) . . . . ?
F11 C57 C58 C59 179.0(4) . . . . ?
F12 C58 C59 F13 2.0(8) . . . . ?
F12 C58 C59 C60 -177.9(5) . . . . ?
F13 C59 C60 F14 0.1(7) . . . . ?
F13 C59 C60 C61 179.7(4) . . . . ?
F14 C60 C61 F15 -0.8(6) . . . . ?
F14 C60 C61 C56 179.2(4) . . . . ?
F16 C64 C65 F17 -1.0(7) . . . . ?
F16 C64 C65 C66 179.5(4) . . . . ?
F17 C65 C66 F18 -1.1(7) . . . . ?
F17 C65 C66 C67 179.3(5) . . . . ?
F18 C66 C67 F19 1.5(7) . . . . ?
F18 C66 C67 C68 -179.0(4) . . . . ?
F19 C67 C68 F20 -1.1(7) . . . . ?
F19 C67 C68 C63 -179.9(4) . . . . ?
O1 C41 C42 C43 56.5(7) . . . . ?
O1 C41 C42 C47 -124.8(5) . . . . ?
O2 C41 C42 C43 -123.1(5) . . . . ?
O2 C41 C42 C47 55.6(7) . . . . ?
O3 C48 C49 C50 111.3(5) . . . . ?
O3 C48 C49 C54 -68.8(6) . . . . ?
O4 C48 C49 C50 -69.7(5) . . . . ?
O4 C48 C49 C54 110.2(5) . . . . ?
O5 C55 C56 C57 113.8(5) . . . . ?
O5 C55 C56 C61 -69.0(6) . . . . ?
O6 C55 C56 C57 -68.2(5) . . . . ?
O6 C55 C56 C61 108.9(5) . . . . ?
O7 C62 C63 C64 -119.4(5) . . . . ?
O7 C62 C63 C68 59.4(6) . . . . ?
O8 C62 C63 C64 59.4(6) . . . . ?
O8 C62 C63 C68 -121.8(5) . . . . ?
N4 C11 C12 N3 -1.1(8) . . . . ?
N4 C11 C15 C16 174.7(5) . . . . ?
N4 C13 C14 N3 0.0(9) . . . . ?
N6 C21 C22 N5 3.8(7) . . . . ?
N6 C21 C25 C26 -175.1(5) . . . . ?
N6 C23 C24 N5 3.0(8) . . . . ?
N8 C31 C32 N7 -0.4(8) . . . . ?
N8 C31 C35 C36 160.9(5) . . . . ?
N8 C33 C34 N7 0.3(9) . . . . ?
C2 C1 N1 Cd1 165.0(7) . . . . ?
C2 C1 N1 C4 0.0 . . . . ?
C2 C5 C6 C7 179.9(8) . . . . ?
C1 C2 N2 C3 0.0 . . . . ?
C1 C2 C5 C6 176.2(8) . . . . ?
C1 N1 C4 C3 0.0 . . . . ?
N1 C4 C3 N2 0.0 . . . . ?
C4 C3 N2 C2 0.0 . . . . ?
N2 C2 C1 N1 0.0 . . . . ?
N2 C2 C5 C6 -1.3(12) . . . . ?
C11 N4 C13 C14 -0.7(9) . . . . ?
C11 C15 C16 C17 173.2(5) . . . . ?
C11 C15 C16 C17A -172(3) . . . . ?
C12 N3 C14 C13 0.2(7) . . . . ?
C12 C11 C15 C16 -7.7(8) . . . . ?
C13 N4 C11 C12 1.2(8) . . . . ?
C13 N4 C11 C15 178.9(5) . . . . ?
C14 N3 C12 C11 0.3(7) . . . . ?
C15 C11 C12 N3 -178.6(4) . . . . ?
C15 C16 C17 S2 -1.1(8) . . . . ?
C15 C16 C17 C18 174.2(10) . . . . ?
C15 C16 C17A S2A -179.3(16) . . . . ?
C15 C16 C17A C18A -46(5) . . . . ?
C16 C17 C18 C19 177.1(8) . . . . ?
C16 C17A C18A C19A -159(4) . . . . ?
C21 N6 C23 C24 -1.6(8) . . . . ?
C21 C25 C26 C27 179.9(6) . . . . ?
C21 C25 C26 C27A 177.4(6) . . . . ?
C22 N5 C24 C23 -0.8(7) . . . . ?
C22 C21 C25 C26 4.9(8) . . . . ?
C23 N6 C21 C22 -1.7(7) . . . . ?
C23 N6 C21 C25 178.3(5) . . . . ?
C24 N5 C22 C21 -2.5(6) . . . . ?
C25 C21 C22 N5 -176.2(4) . . . . ?
C25 C26 C27 S3 -1.9(10) . . . . ?
C25 C26 C27 C28 -177.9(8) . . . . ?
C25 C26 C27A S3A 179.9(5) . . . . ?
C25 C26 C27A C28A -0.5(11) . . . . ?
C26 C27 C28 C29 -179.3(8) . . . . ?
C26 C27A C28A C29A -179.5(10) . . . . ?
C31 N8 C33 C34 -1.8(9) . . . . ?
C31 C35 C36 C37 176.9(5) . . . . ?
C31 C35 C36 C37A -175.6(6) . . . . ?
C32 N7 C34 C33 1.1(7) . . . . ?
C32 C31 C35 C36 -21.7(8) . . . . ?
C33 N8 C31 C32 1.8(8) . . . . ?
C33 N8 C31 C35 179.3(5) . . . . ?
C34 N7 C32 C31 -1.0(7) . . . . ?
C35 C31 C32 N7 -177.8(5) . . . . ?
C35 C36 C37 S4 -3.7(9) . . . . ?
C35 C36 C37 C38 174.7(8) . . . . ?
C35 C36 C37A S4A -170.0(6) . . . . ?
C35 C36 C37A C38A -5.7(11) . . . . ?
C36 C37 C38 C39 178.4(6) . . . . ?
C36 C37A C38A C39A -165.1(11) . . . . ?
C41 C42 C43 F1 -0.3(7) . . . . ?
C41 C42 C43 C44 178.7(4) . . . . ?
C41 C42 C47 F5 1.4(7) . . . . ?
C41 C42 C47 C46 -179.5(5) . . . . ?
C42 C43 C44 F2 -179.0(5) . . . . ?
C42 C43 C44 C45 0.6(8) . . . . ?
C43 C42 C47 F5 -179.8(4) . . . . ?
C43 C42 C47 C46 -0.7(7) . . . . ?
C43 C44 C45 F3 -179.8(5) . . . . ?
C43 C44 C45 C46 -0.3(8) . . . . ?
C44 C45 C46 F4 180.0(5) . . . . ?
C44 C45 C46 C47 -0.5(8) . . . . ?
C45 C46 C47 F5 -179.8(5) . . . . ?
C45 C46 C47 C42 1.0(8) . . . . ?
C47 C42 C43 F1 -179.0(4) . . . . ?
C47 C42 C43 C44 -0.1(7) . . . . ?
C48 C49 C50 F6 0.3(6) . . . . ?
C48 C49 C50 C51 -179.1(4) . . . . ?
C48 C49 C54 F10 0.0(7) . . . . ?
C48 C49 C54 C53 -179.2(4) . . . . ?
C49 C50 C51 F7 178.3(4) . . . . ?
C49 C50 C51 C52 -1.4(7) . . . . ?
C50 C49 C54 F10 179.9(4) . . . . ?
C50 C49 C54 C53 0.7(7) . . . . ?
C50 C51 C52 F8 179.3(5) . . . . ?
C50 C51 C52 C53 0.1(8) . . . . ?
C51 C52 C53 F9 -179.2(5) . . . . ?
C51 C52 C53 C54 1.6(8) . . . . ?
C52 C53 C54 F10 178.8(4) . . . . ?
C52 C53 C54 C49 -2.1(7) . . . . ?
C54 C49 C50 F6 -179.6(4) . . . . ?
C54 C49 C50 C51 1.0(7) . . . . ?
C55 C56 C57 F11 -2.5(6) . . . . ?
C55 C56 C57 C58 177.1(4) . . . . ?
C55 C56 C61 F15 3.4(6) . . . . ?
C55 C56 C61 C60 -176.5(4) . . . . ?
C56 C57 C58 F12 178.2(4) . . . . ?
C56 C57 C58 C59 -0.7(8) . . . . ?
C57 C56 C61 F15 -179.3(4) . . . . ?
C57 C56 C61 C60 0.7(7) . . . . ?
C57 C58 C59 F13 -179.2(4) . . . . ?
C57 C58 C59 C60 0.9(8) . . . . ?
C58 C59 C60 F14 180.0(4) . . . . ?
C58 C59 C60 C61 -0.3(8) . . . . ?
C59 C60 C61 F15 179.6(4) . . . . ?
C59 C60 C61 C56 -0.5(7) . . . . ?
C61 C56 C57 F11 -179.8(4) . . . . ?
C61 C56 C57 C58 -0.1(7) . . . . ?
C62 C63 C64 F16 0.6(7) . . . . ?
C62 C63 C64 C65 179.3(4) . . . . ?
C62 C63 C68 F20 1.2(7) . . . . ?
C62 C63 C68 C67 -179.9(4) . . . . ?
C63 C64 C65 F17 -179.8(4) . . . . ?
C63 C64 C65 C66 0.7(8) . . . . ?
C64 C63 C68 F20 -179.9(4) . . . . ?
C64 C63 C68 C67 -1.1(7) . . . . ?
C64 C65 C66 F18 178.4(4) . . . . ?
C64 C65 C66 C67 -1.2(7) . . . . ?
C65 C66 C67 F19 -178.9(4) . . . . ?
C65 C66 C67 C68 0.6(7) . . . . ?
C66 C67 C68 F20 179.4(4) . . . . ?
C66 C67 C68 C63 0.6(7) . . . . ?
C68 C63 C64 F16 -178.3(4) . . . . ?
C68 C63 C64 C65 0.5(7) . . . . ?
S1 C7 C8 C9 1.4(11) . . . . ?
S2 C17 C18 C19 -7.0(15) . . . . ?
S3 C27 C28 C29 4.2(10) . . . . ?
S4 C37 C38 C39 -3.1(10) . . . . ?
C5 C2 C1 N1 -177.5(8) . . . . ?
C5 C2 N2 C3 177.5(8) . . . . ?
C5 C6 C7 S1 7.4(12) . . . . ?
C5 C6 C7 C8 -173.6(9) . . . . ?
C6 C7 C8 C9 -177.6(9) . . . . ?
C7 S1 C10 C9 -0.3(9) . . . . ?
C7 C8 C9 C10 -1.7(14) . . . . ?
C8 C9 C10 S1 1.2(14) . . . . ?
C10 S1 C7 C6 178.4(8) . . . . ?
C10 S1 C7 C8 -0.7(8) . . . . ?
C17 S2 C20 C19 0.7(7) . . . . ?
C17 C18 C19 C20 7.6(16) . . . . ?
C18 C19 C20 S2 -4.6(12) . . . . ?
C20 S2 C17 C16 179.5(6) . . . . ?
C20 S2 C17 C18 3.5(9) . . . . ?
C27 S3 C30 C29 1.0(6) . . . . ?
C27 C28 C29 C30 -3.5(11) . . . . ?
C28 C29 C30 S3 0.9(8) . . . . ?
C30 S3 C27 C26 -179.5(6) . . . . ?
C30 S3 C27 C28 -2.7(7) . . . . ?
C37 S4 C40 C39 -2.1(6) . . . . ?
C37 C38 C39 C40 1.6(10) . . . . ?
C38 C39 C40 S4 0.7(8) . . . . ?
C40 S4 C37 C36 -178.5(5) . . . . ?
C40 S4 C37 C38 2.9(7) . . . . ?
S1A C7A C8A C9A -8(2) . . . . ?
S2A C17A C18A C19A -22(5) . . . . ?
S3A C27A C28A C29A 0.00(2) . . . . ?
S4A C37A C38A C39A 0.00(2) . . . . ?
C5A C6A C7A S1A 9(3) . . . . ?
C5A C6A C7A C8A -178(2) . . . . ?
C5A C2A C1A N1A 174.3(16) . . . . ?
C5A C2A N2A C3A -174.4(15) . . . . ?
C6A C5A C2A C1A -6(2) . . . . ?
C6A C5A C2A N2A 168.7(15) . . . . ?
C6A C7A C8A C9A 178.5(18) . . . . ?
C7A S1A C10A C9A 1.4(16) . . . . ?
C7A C8A C9A C10A 9(3) . . . . ?
C8A C9A C10A S1A -6(2) . . . . ?
C10A S1A C7A C6A 177.6(15) . . . . ?
C10A S1A C7A C8A 3.8(17) . . . . ?
C17A S2A C20A C19A -31(5) . . . . ?
C17A C18A C19A C20A 0(6) . . . . ?
C18A C19A C20A S2A 23(6) . . . . ?
C20A S2A C17A C16 167(4) . . . . ?
C20A S2A C17A C18A 27(4) . . . . ?
C27A S3A C30A C29A 0.00(4) . . . . ?
C27A C28A C29A C30A 0.00(4) . . . . ?
C28A C29A C30A S3A 0.00(5) . . . . ?
C30A S3A C27A C26 179.6(8) . . . . ?
C30A S3A C27A C28A 0.000(16) . . . . ?
C37A S4A C40A C39A 0.00(4) . . . . ?
C37A C38A C39A C40A 0.00(4) . . . . ?
C38A C39A C40A S4A 0.00(5) . . . . ?
C40A S4A C37A C36 167.1(9) . . . . ?
C40A S4A C37A C38A 0.000(17) . . . . ?
C2A C5A C6A C7A 177.3(16) . . . . ?
C2A C1A N1A Cd1 166.2(16) . . . . ?
C2A C1A N1A C4A 0.0 . . . . ?
C1A C2A N2A C3A 0.0 . . . . ?
C1A N1A C4A C3A 0.0 . . . . ?
N1A C4A C3A N2A 0.0 . . . . ?
C4A C3A N2A C2A 0.0 . . . . ?
N2A C2A C1A N1A 0.0 . . . . ?
